data_1564546
loop_
_publ_author_name
'Chakraborty, Sourav'
'Schreiber, Eric'
'Sanchez-Lievanos, Karla R.'
'Tariq, Mehrin'
'Brennessel, William W.'
'Knowles, Kathryn E.'
'Matson, Ellen M.'

_publ_section_title
;
 Modelling local structural and electronic consequences of proton and
 hydrogen-atom uptake in VO2 with polyoxovanadate clusters
;
_journal_name_full 'Chemical Science'
_journal_paper_doi 10.1039/D1SC02809J
_journal_year 2021
_chemical_formula_moiety 'C15 H45 O19 Si V6, 2(C16 H36 N)'
_chemical_formula_sum 'C47 H117 N2 O19 Si V6'
_chemical_formula_weight 1348.15
_chemical_name_systematic matsc01
_space_group_crystal_system monoclinic
_space_group_IT_number 14
_space_group_name_Hall '-P 2yn'
_space_group_name_H-M_alt 'P 1 21/n 1'
_atom_sites_solution_hydrogens geom
_atom_sites_solution_primary dual
_atom_sites_solution_secondary difmap
_audit_creation_date 2020-08-26
_audit_creation_method
;
Olex2 1.3-ac4
(compiled 2020.03.28 svn.rd84adfe8 for Rigaku Oxford Diffraction, GUI svn.r6032)
;
_audit_update_record
;
2021-01-23 deposited with the CCDC.	2021-08-25 downloaded from the CCDC.
;
_cell_angle_alpha 90
_cell_angle_beta 96.0925(16)
_cell_angle_gamma 90
_cell_formula_units_Z 4
_cell_length_a 11.77236(17)
_cell_length_b 34.8563(7)
_cell_length_c 16.6545(3)
_cell_measurement_reflns_used 21443
_cell_measurement_temperature 100.00(10)
_cell_measurement_theta_max 76.4440
_cell_measurement_theta_min 2.9620
_cell_volume 6795.4(2)
_computing_cell_refinement 'CrysAlisPro 1.171.40.84a (Rigaku OD, 2020)'
_computing_data_collection 'CrysAlisPro 1.171.40.84a (Rigaku OD, 2020)'
_computing_data_reduction 'CrysAlisPro 1.171.40.84a (Rigaku OD, 2020)'
_computing_molecular_graphics 'Olex2 1.3-ac4 (Dolomanov et al., 2009)'
_computing_publication_material 'Olex2 1.3-ac4 (Dolomanov et al., 2009)'
_computing_structure_refinement 'SHELXL 2018/3 (Sheldrick, 2015b)'
_computing_structure_solution 'SHELXT 2018/2 (Sheldrick, 2015a)'
_diffrn_ambient_environment N~2~
_diffrn_ambient_temperature 100.00(10)
_diffrn_detector 'Hybrid Pixel Array Detector'
_diffrn_detector_area_resol_mean 10.0000
_diffrn_detector_type HyPix
_diffrn_measured_fraction_theta_full 0.996
_diffrn_measured_fraction_theta_max 0.980
_diffrn_measurement_details
;
List of Runs (angles in degrees, time in seconds):

  # Type    Start    End  Width  t~exp~   \w     \q     \k     \f   Frames
#--------------------------------------------------------------------------
  1  \w    -55.00   2.00   0.50    4.58    --  -49.87  82.00 -47.00  114
  2  \w    -45.00 -19.00   0.50   18.31    --  -84.25  82.00 -47.00   52
  3  \w     -5.00  23.00   0.50    4.58    --  -49.87  19.00 -60.00   56
  4  \w     -4.00  24.00   0.50    4.58    --  -49.87  19.00  60.00   56
  5  \w    -43.00 -13.00   0.50   18.31    --  -84.25  45.00 150.00   60
  6  \w     50.00  75.00   0.50    4.58    --   49.87  82.00 -47.00   50
  7  \w     83.00 137.00   0.50   18.31    --  105.75  82.00 -47.00  108
  8  \w    112.00 138.00   0.50   18.31    --  105.75 125.00 -90.00   52
  9  \w    124.00 169.00   0.50   18.31    --  105.75  30.00 -90.00   90
 10  \w    112.00 175.00   0.50   18.31    --  105.75  15.00-120.00  126
 11  \w     95.00 121.00   0.50   18.31    --  105.75 -82.00-169.00   52
 12  \w     58.00 115.00   0.50   18.31    --  105.75-125.00 -30.00  114
 13  \w     45.00  71.00   0.50   18.31    --  105.75 -82.00-169.00   52
 14  \w     38.00  79.00   0.50   18.31    --  105.75 -61.00-150.00   82
 15  \w     35.00 109.00   0.50   18.31    --  105.75 -94.00-180.00  148
 16  \w     39.00  65.00   0.50   18.31    --  105.75 -61.00 -30.00   52
 17  \w     38.00  77.00   0.50   18.31    --  105.75 -61.00   0.00   78
 18  \w     48.00  75.00   0.50   18.31    --  105.75 -61.00  30.00   54
 19  \w     41.00  78.00   0.50   18.31    --  105.75 -61.00  60.00   74
 20  \w     38.00  63.00   0.50   18.31    --  105.75 -61.00  90.00   50
 21  \w    100.00 178.00   0.50   18.31    --  105.75  30.00  90.00  156
 22  \w    100.00 174.00   0.50   18.31    --  105.75  15.00-150.00  148
 23  \w     35.00 116.00   0.50   18.31    --  105.75-125.00-180.00  162
 24  \w     34.00  74.00   0.50   18.31    --  105.75 -94.00 -60.00   80
 25  \w     36.00  79.00   0.50   18.31    --  105.75 -61.00 -60.00   86
 26  \w     34.00  63.00   0.50   18.31    --  105.75 -61.00-120.00   58
 27  \w     15.00  67.00   0.50    4.58    --   49.87 -82.00-169.00  104
 28  \w    -21.00  12.00   0.50    4.58    --   49.87 -82.00-169.00   66
 29  \w    -22.00  13.00   0.50    4.58    --   49.87 -19.00 -60.00   70
 30  \w    -22.00   7.00   0.50    4.58    --   49.87 -19.00-180.00   58
 31  \w   -121.00 -55.00   0.50    4.58    --  -49.87 -82.00-169.00  132
 32  \w   -133.00-108.00   0.50   18.31    --  -84.25 -82.00-169.00   50
;
_diffrn_measurement_device 'four-circle diffractometer'
_diffrn_measurement_device_type 'XtaLAB Synergy, Dualflex, HyPix'
_diffrn_measurement_method '\w scans'
_diffrn_orient_matrix_type 'CrysAlisPro convention (1999,Acta A55,543-557)'
_diffrn_orient_matrix_UB_11 0.0955341000
_diffrn_orient_matrix_UB_12 -0.0122809000
_diffrn_orient_matrix_UB_13 -0.0509705000
_diffrn_orient_matrix_UB_21 0.0199237000
_diffrn_orient_matrix_UB_22 -0.0365514000
_diffrn_orient_matrix_UB_23 0.0515818000
_diffrn_orient_matrix_UB_31 -0.0882916000
_diffrn_orient_matrix_UB_32 -0.0216161000
_diffrn_orient_matrix_UB_33 -0.0582516000
_diffrn_radiation_monochromator mirror
_diffrn_radiation_probe x-ray
_diffrn_radiation_type 'Cu K\a'
_diffrn_radiation_wavelength 1.54184
_diffrn_reflns_av_R_equivalents 0.0627
_diffrn_reflns_av_unetI/netI 0.0341
_diffrn_reflns_Laue_measured_fraction_full 0.996
_diffrn_reflns_Laue_measured_fraction_max 0.980
_diffrn_reflns_limit_h_max 13
_diffrn_reflns_limit_h_min -14
_diffrn_reflns_limit_k_max 43
_diffrn_reflns_limit_k_min -44
_diffrn_reflns_limit_l_max 21
_diffrn_reflns_limit_l_min -21
_diffrn_reflns_number 67275
_diffrn_reflns_point_group_measured_fraction_full 0.996
_diffrn_reflns_point_group_measured_fraction_max 0.980
_diffrn_reflns_theta_full 74.504
_diffrn_reflns_theta_max 77.853
_diffrn_reflns_theta_min 2.535
_diffrn_source 'micro-focus sealed X-ray tube'
_diffrn_source_type 'PhotonJet (Cu) X-ray Source'
_exptl_absorpt_coefficient_mu 7.322
_exptl_absorpt_correction_T_max 1.00000
_exptl_absorpt_correction_T_min 0.40557
_exptl_absorpt_correction_type multi-scan
_exptl_absorpt_process_details
;
CrysAlisPro 1.171.40.84a (Rigaku Oxford Diffraction, 2020)
Empirical absorption correction using spherical harmonics,
implemented in SCALE3 ABSPACK scaling algorithm.
;
_exptl_crystal_colour green
_exptl_crystal_colour_primary green
_exptl_crystal_density_diffrn 1.318
_exptl_crystal_description needle
_exptl_crystal_F_000 2868
_exptl_crystal_size_max 0.278
_exptl_crystal_size_mid 0.095
_exptl_crystal_size_min 0.066
_refine_diff_density_max 1.156
_refine_diff_density_min -0.457
_refine_diff_density_rms 0.097
_refine_ls_extinction_method none
_refine_ls_goodness_of_fit_ref 1.060
_refine_ls_hydrogen_treatment constr
_refine_ls_matrix_type full
_refine_ls_number_parameters 990
_refine_ls_number_reflns 14212
_refine_ls_number_restraints 506
_refine_ls_restrained_S_all 1.063
_refine_ls_R_factor_all 0.1125
_refine_ls_R_factor_gt 0.0840
_refine_ls_shift/su_max 0.001
_refine_ls_shift/su_mean 0.000
_refine_ls_structure_factor_coef Fsqd
_refine_ls_weighting_details 'w=1/[\s^2^(Fo^2^)+(0.1423P)^2^+8.6946P] where P=(Fo^2^+2Fc^2^)/3'
_refine_ls_weighting_scheme calc
_refine_ls_wR_factor_gt 0.2377
_refine_ls_wR_factor_ref 0.2650
_reflns_Friedel_coverage 0.000
_reflns_number_gt 9746
_reflns_number_total 14212
_reflns_threshold_expression 'I > 2\s(I)'
_cod_data_source_file d1sc02809j2.cif
_cod_data_source_block matsc01
_cod_database_code 1564546
_shelx_shelxl_version_number 2018/3
_shelx_space_group_comment
; 
The symmetry employed for this shelxl refinement is uniquely defined
by the following loop, which should always be used as a source of
symmetry information in preference to the above space-group names.
They are only intended as comments.
;
_shelx_estimated_absorpt_t_max 0.644
_shelx_estimated_absorpt_t_min 0.235
_reflns_odcompleteness_completeness 99.54
_reflns_odcompleteness_iscentric 1
_reflns_odcompleteness_theta 74.33
_olex2_refinement_description
;
1. Fixed Uiso
 At 1.2 times of:
  All C(H,H) groups, All C(H,H,H,H) groups
 At 1.5 times of:
  All C(H,H,H) groups, All C(H,H,H,H,H,H) groups
2. Restrained distances
 C32-C33 = C33-C34 = C34-C35 = C32'-C33' = C33'-C34' = C34'-C35'
 1.52 with sigma of 0.03
 C28-C29 = C29-C30 = C30-C31 = C28-C29' = C29'-C30' = C30'-C31'
 1.52 with sigma of 0.02
 O1-Si1 \\sim O1-Si1'
 with sigma of 0.01
 Si1-C1 \\sim Si1-C2 \\sim Si1-C3 \\sim Si1'-C1' \\sim Si1'-C2'
 with sigma of 0.01
 O7-C4 \\sim O7-C4'
 with sigma of 0.01
 O8-C5 \\sim O8-C5'
 with sigma of 0.01
 O9-C6 \\sim O9-C6'
 with sigma of 0.01
 O10-C7 \\sim O10-C7'
 with sigma of 0.01
 O11-C8 \\sim O11-C8'
 with sigma of 0.01
 O12-C9 \\sim O12-C9'
 with sigma of 0.01
 O16-C13 \\sim O16-C13'
 with sigma of 0.01
 N2-C32 \\sim N2-C36 \\sim N2-C40 \\sim N2-C44 \\sim N2'-C32' \\sim N2'-C36'
\\sim N2'-C40' \\sim N2'-C44'
 with sigma of 0.01
3. Uiso/Uaniso restraints and constraints
All non-hydrogen atoms have similar U: within 1.2A with sigma of 0.01 and sigma
for terminal atoms of 0.02 within 1.2A
Uanis(C35') \\sim Ueq: with sigma of 0.02 and sigma for terminal atoms of 0.04
4. Rigid body (RIGU) restrains
 C3, Si1, C1, C2
 with sigma for 1-2 distances of 0.004 and sigma for 1-3 distances of 0.004
 C3, Si1', C1', C2'
 with sigma for 1-2 distances of 0.004 and sigma for 1-3 distances of 0.004
 O8, C5
 with sigma for 1-2 distances of 0.004 and sigma for 1-3 distances of 0.004
 O8, C5'
 with sigma for 1-2 distances of 0.004 and sigma for 1-3 distances of 0.004
 O11, C8'
 with sigma for 1-2 distances of 0.004 and sigma for 1-3 distances of 0.004
 C32, C33, C34, C35
 with sigma for 1-2 distances of 0.004 and sigma for 1-3 distances of 0.004
 C36, C37, C38, C39
 with sigma for 1-2 distances of 0.004 and sigma for 1-3 distances of 0.004
 C40, C41, C42, C43
 with sigma for 1-2 distances of 0.004 and sigma for 1-3 distances of 0.004
 C44, C45, C46, C47
 with sigma for 1-2 distances of 0.004 and sigma for 1-3 distances of 0.004
 C32', C33', C34', C35'
 with sigma for 1-2 distances of 0.004 and sigma for 1-3 distances of 0.004
 C36', C37', C38', C39'
 with sigma for 1-2 distances of 0.004 and sigma for 1-3 distances of 0.004
 C40', C41', C42', C43'
 with sigma for 1-2 distances of 0.004 and sigma for 1-3 distances of 0.004
 C44', C45', C46', C47'
 with sigma for 1-2 distances of 0.004 and sigma for 1-3 distances of 0.004
 C28, C29, C30, C31
 with sigma for 1-2 distances of 0.004 and sigma for 1-3 distances of 0.004
 C28, C29', C30', C31'
 with sigma for 1-2 distances of 0.004 and sigma for 1-3 distances of 0.004
5. Same fragment restrains
{C28, C29', C30', C31'} sigma for 1-2: 0.02, 1-3: 0.04
as in
{C28, C29, C30, C31}
{C32, C33, C34, C35} sigma for 1-2: 0.02, 1-3: 0.04
as in
{C32', C33', C34', C35'}
{C36, C37, C38, C39} sigma for 1-2: 0.02, 1-3: 0.04
as in
{C36', C37', C38', C39'}
{C40, C41, C42, C43} sigma for 1-2: 0.02, 1-3: 0.04
as in
{C40', C41', C42', C43'}
{C44, C45, C46, C47} sigma for 1-2: 0.02, 1-3: 0.04
as in
{C44', C45', C46', C47'}
6. Others
 Sof(H3BD)=Sof(H3BE)=Sof(H3BF)=Sof(Si1')=Sof(C1')=Sof(H1'A)=Sof(H1'B)=
 Sof(H1'C)=Sof(C2')=Sof(H2'A)=Sof(H2'B)=Sof(H2'C)=1-FVAR(1)
 Sof(Si1)=Sof(C1)=Sof(H1A)=Sof(H1B)=Sof(H1C)=Sof(C2)=Sof(H2A)=Sof(H2B)=
 Sof(H2C)=Sof(H3AA)=Sof(H3AB)=Sof(H3AC)=FVAR(1)
 Sof(C4')=Sof(H4'A)=Sof(H4'B)=Sof(H4'C)=1-FVAR(2)
 Sof(C4)=Sof(H4A)=Sof(H4B)=Sof(H4C)=FVAR(2)
 Sof(C5')=Sof(H5'A)=Sof(H5'B)=Sof(H5'C)=1-FVAR(3)
 Sof(C5)=Sof(H5A)=Sof(H5B)=Sof(H5C)=FVAR(3)
 Sof(C6')=Sof(H6'A)=Sof(H6'B)=Sof(H6'C)=1-FVAR(4)
 Sof(C6)=Sof(H6A)=Sof(H6B)=Sof(H6C)=FVAR(4)
 Sof(C7')=Sof(H7'A)=Sof(H7'B)=Sof(H7'C)=1-FVAR(5)
 Sof(C7)=Sof(H7A)=Sof(H7B)=Sof(H7C)=FVAR(5)
 Sof(C8')=Sof(H8'A)=Sof(H8'B)=Sof(H8'C)=1-FVAR(6)
 Sof(C8)=Sof(H8A)=Sof(H8B)=Sof(H8C)=FVAR(6)
 Sof(C9')=Sof(H9'A)=Sof(H9'B)=Sof(H9'C)=1-FVAR(7)
 Sof(C9)=Sof(H9A)=Sof(H9B)=Sof(H9C)=FVAR(7)
 Sof(C13')=Sof(H13D)=Sof(H13E)=Sof(H13F)=1-FVAR(8)
 Sof(C13)=Sof(H13A)=Sof(H13B)=Sof(H13C)=FVAR(8)
 Sof(H28C)=Sof(H28D)=Sof(C29')=Sof(H29C)=Sof(H29D)=Sof(C30')=Sof(H30C)=
 Sof(H30D)=Sof(C31')=Sof(H31D)=Sof(H31E)=Sof(H31F)=1-FVAR(9)
 Sof(H28A)=Sof(H28B)=Sof(C29)=Sof(H29A)=Sof(H29B)=Sof(C30)=Sof(H30A)=Sof(H30B)=
 Sof(C31)=Sof(H31A)=Sof(H31B)=Sof(H31C)=FVAR(9)
 Sof(N2')=Sof(C32')=Sof(H32C)=Sof(H32D)=Sof(C33')=Sof(H33C)=Sof(H33D)=
 Sof(C34')=Sof(H34C)=Sof(H34D)=Sof(C35')=Sof(H35D)=Sof(H35E)=Sof(H35F)=
 Sof(C36')=Sof(H36C)=Sof(H36D)=Sof(C37')=Sof(H37C)=Sof(H37D)=Sof(C38')=
 Sof(H38C)=Sof(H38D)=Sof(C39')=Sof(H39D)=Sof(H39E)=Sof(H39F)=Sof(C40')=
 Sof(H40C)=Sof(H40D)=Sof(C41')=Sof(H41C)=Sof(H41D)=Sof(C42')=Sof(H42C)=
 Sof(H42D)=Sof(C43')=Sof(H43D)=Sof(H43E)=Sof(H43F)=Sof(C44')=Sof(H44C)=
 Sof(H44D)=Sof(C45')=Sof(H45C)=Sof(H45D)=Sof(C46')=Sof(H46C)=Sof(H46D)=
 Sof(C47')=Sof(H47D)=Sof(H47E)=Sof(H47F)=1-FVAR(10)
 Sof(N2)=Sof(C32)=Sof(H32A)=Sof(H32B)=Sof(C33)=Sof(H33A)=Sof(H33B)=Sof(C34)=
 Sof(H34A)=Sof(H34B)=Sof(C35)=Sof(H35A)=Sof(H35B)=Sof(H35C)=Sof(C36)=Sof(H36A)=
 Sof(H36B)=Sof(C37)=Sof(H37A)=Sof(H37B)=Sof(C38)=Sof(H38A)=Sof(H38B)=Sof(C39)=
 Sof(H39A)=Sof(H39B)=Sof(H39C)=Sof(C40)=Sof(H40A)=Sof(H40B)=Sof(C41)=Sof(H41A)=
 Sof(H41B)=Sof(C42)=Sof(H42A)=Sof(H42B)=Sof(C43)=Sof(H43A)=Sof(H43B)=Sof(H43C)=
 Sof(C44)=Sof(H44A)=Sof(H44B)=Sof(C45)=Sof(H45A)=Sof(H45B)=Sof(C46)=Sof(H46A)=
 Sof(H46B)=Sof(C47)=Sof(H47A)=Sof(H47B)=Sof(H47C)=FVAR(10)
7.a Secondary CH2 refined with riding coordinates:
 C16(H16A,H16B), C17(H17A,H17B), C18(H18A,H18B), C20(H20A,H20B), C21(H21A,
 H21B), C22(H22A,H22B), C24(H24A,H24B), C25(H25A,H25B), C26(H26A,H26B),
 C28(H28A,H28B), C28(H28C,H28D), C29(H29A,H29B), C30(H30A,H30B), C29'(H29C,
 H29D), C30'(H30C,H30D), C32(H32A,H32B), C33(H33A,H33B), C34(H34A,H34B),
 C36(H36A,H36B), C37(H37A,H37B), C38(H38A,H38B), C40(H40A,H40B), C41(H41A,H41B),
  C42(H42A,H42B), C44(H44A,H44B), C45(H45A,H45B), C46(H46A,H46B), C32'(H32C,
 H32D), C33'(H33C,H33D), C34'(H34C,H34D), C36'(H36C,H36D), C37'(H37C,H37D),
 C38'(H38C,H38D), C40'(H40C,H40D), C41'(H41C,H41D), C42'(H42C,H42D), C44'(H44C,
 H44D), C45'(H45C,H45D), C46'(H46C,H46D)
7.b Me refined with riding coordinates:
 C3(H3AA,H3AB,H3AC), C3(H3BD,H3BE,H3BF), C35'(H35D,H35E,H35F), C47'(H47D,H47E,
 H47F)
7.c Idealised Me refined as rotating group:
 C1(H1A,H1B,H1C), C2(H2A,H2B,H2C), C1'(H1'A,H1'B,H1'C), C2'(H2'A,H2'B,H2'C),
 C4(H4A,H4B,H4C), C4'(H4'A,H4'B,H4'C), C5(H5A,H5B,H5C), C5'(H5'A,H5'B,H5'C),
 C6(H6A,H6B,H6C), C6'(H6'A,H6'B,H6'C), C7(H7A,H7B,H7C), C7'(H7'A,H7'B,H7'C),
 C8(H8A,H8B,H8C), C8'(H8'A,H8'B,H8'C), C9(H9A,H9B,H9C), C9'(H9'A,H9'B,H9'C),
 C10(H10A,H10B,H10C), C11(H11A,H11B,H11C), C12(H12A,H12B,H12C), C13(H13A,H13B,
 H13C), C13'(H13D,H13E,H13F), C14(H14A,H14B,H14C), C15(H15A,H15B,H15C),
 C19(H19A,H19B,H19C), C23(H23A,H23B,H23C), C27(H27A,H27B,H27C), C31(H31A,H31B,
 H31C), C31'(H31D,H31E,H31F), C35(H35A,H35B,H35C), C39(H39A,H39B,H39C),
 C43(H43A,H43B,H43C), C47(H47A,H47B,H47C), C39'(H39D,H39E,H39F), C43'(H43D,H43E,
 H43F)
;
_olex2_submission_original_sample_id matsc01
_olex2_submission_special_instructions 'No special instructions were received'
_oxdiff_exptl_absorpt_empirical_details
;
Empirical correction (ABSPACK) includes:
- Absorption correction using spherical harmonics
- Frame scaling
;
_oxdiff_exptl_absorpt_empirical_full_max 1.861
_oxdiff_exptl_absorpt_empirical_full_min 0.577

loop_
_space_group_symop_operation_xyz
'x, y, z'
'-x+1/2, y+1/2, -z+1/2'
'-x, -y, -z'
'x-1/2, -y-1/2, z-1/2'

loop_
_atom_site_label
_atom_site_type_symbol
_atom_site_fract_x
_atom_site_fract_y
_atom_site_fract_z
_atom_site_U_iso_or_equiv
_atom_site_adp_type
_atom_site_occupancy
_atom_site_site_symmetry_order
_atom_site_calc_flag
_atom_site_refinement_flags_posn
_atom_site_refinement_flags_adp
_atom_site_refinement_flags_occupancy
_atom_site_disorder_assembly
_atom_site_disorder_group
V1 V 0.37306(7) 0.38195(3) 0.34616(6) 0.0553(2) Uani 1 1 d . . . . .
V2 V 0.22537(7) 0.32369(2) 0.23373(6) 0.0572(2) Uani 1 1 d . . . . .
V3 V 0.50473(7) 0.32160(3) 0.24951(7) 0.0620(3) Uani 1 1 d . . . . .
V4 V 0.50831(7) 0.41304(3) 0.20422(6) 0.0607(3) Uani 1 1 d . . . . .
V5 V 0.22748(7) 0.41548(3) 0.19035(7) 0.0630(3) Uani 1 1 d . . . . .
V6 V 0.35970(8) 0.35264(3) 0.08365(6) 0.0668(3) Uani 1 1 d . . . . .
O1 O 0.3790(4) 0.39476(14) 0.4592(3) 0.0797(12) Uani 1 1 d D . . . .
O2 O 0.1247(3) 0.29309(11) 0.2416(3) 0.0732(11) Uani 1 1 d . . . . .
O3 O 0.6015(3) 0.28948(12) 0.2688(3) 0.0863(13) Uani 1 1 d . . . . .
O4 O 0.6076(3) 0.44389(12) 0.1945(3) 0.0784(11) Uani 1 1 d . . . . .
O5 O 0.1315(3) 0.44794(12) 0.1703(3) 0.0834(13) Uani 1 1 d . . . . .
O6 O 0.3545(4) 0.34231(16) -0.0113(3) 0.0894(13) Uani 1 1 d . . . . .
O7 O 0.2518(3) 0.34228(11) 0.3468(2) 0.0619(9) Uani 1 1 d D . . . .
O8 O 0.4913(3) 0.34127(11) 0.3595(2) 0.0657(9) Uani 1 1 d D . . . .
O9 O 0.4924(3) 0.41924(10) 0.3206(2) 0.0627(9) Uani 1 1 d D . . . .
O10 O 0.2546(3) 0.42058(10) 0.3096(3) 0.0651(10) Uani 1 1 d D . . . .
O11 O 0.3641(3) 0.29042(10) 0.2578(3) 0.0702(10) Uani 1 1 d D . . . .
O12 O 0.6043(3) 0.36673(11) 0.2309(3) 0.0658(9) Uani 1 1 d D . . . .
O13 O 0.3694(3) 0.44559(10) 0.1808(3) 0.0723(11) Uani 1 1 d . . . . .
O14 O 0.1295(3) 0.37029(10) 0.2076(2) 0.0612(9) Uani 1 1 d . . . . .
O15 O 0.2401(3) 0.31753(12) 0.1161(2) 0.0687(10) Uani 1 1 d . . . . .
O16 O 0.4766(3) 0.31498(12) 0.1294(3) 0.0736(11) Uani 1 1 d D . . . .
O17 O 0.4816(3) 0.39276(13) 0.0912(3) 0.0725(10) Uani 1 1 d . . . . .
O18 O 0.2425(3) 0.39484(12) 0.0788(2) 0.0715(10) Uani 1 1 d . . . . .
O19 O 0.3672(2) 0.36763(9) 0.2210(2) 0.0502(7) Uani 1 1 d . . . . .
Si1 Si 0.3817(4) 0.40255(10) 0.55375(17) 0.0809(11) Uani 0.777(11) 1 d D U P A 1
C1 C 0.2356(11) 0.4002(5) 0.5885(9) 0.147(6) Uani 0.777(11) 1 d D . P A 1
H1A H 0.205664 0.374690 0.580490 0.221 Uiso 0.777(11) 1 calc R U P A 1
H1B H 0.186149 0.418046 0.558087 0.221 Uiso 0.777(11) 1 calc R U P A 1
H1C H 0.240231 0.406582 0.644847 0.221 Uiso 0.777(11) 1 calc R U P A 1
C2 C 0.4710(13) 0.3675(3) 0.6176(6) 0.118(4) Uani 0.777(11) 1 d D . P A 1
H2A H 0.549351 0.369872 0.607171 0.178 Uiso 0.777(11) 1 calc R U P A 1
H2B H 0.444806 0.341885 0.604802 0.178 Uiso 0.777(11) 1 calc R U P A 1
H2C H 0.464752 0.372624 0.673566 0.178 Uiso 0.777(11) 1 calc R U P A 1
C3 C 0.4307(8) 0.4522(2) 0.5785(5) 0.103(2) Uani 1 1 d D . . . .
H3AA H 0.431820 0.456359 0.635567 0.155 Uiso 0.777(11) 1 calc R U P A 1
H3AB H 0.506218 0.455662 0.562895 0.155 Uiso 0.777(11) 1 calc R U P A 1
H3AC H 0.379505 0.470125 0.549922 0.155 Uiso 0.777(11) 1 calc R U P A 1
H3BD H 0.399990 0.464460 0.623048 0.155 Uiso 0.223(11) 1 calc R U P A 2
H3BE H 0.501788 0.439992 0.597243 0.155 Uiso 0.223(11) 1 calc R U P A 2
H3BF H 0.443420 0.470962 0.538310 0.155 Uiso 0.223(11) 1 calc R U P A 2
Si1' Si 0.3259(13) 0.4147(4) 0.5330(8) 0.088(3) Uani 0.223(11) 1 d D U P A 2
C1' C 0.1687(17) 0.4214(18) 0.533(3) 0.140(18) Uani 0.223(11) 1 d D . P A 2
H1'A H 0.130974 0.397093 0.525179 0.209 Uiso 0.223(11) 1 calc R U P A 2
H1'B H 0.141154 0.438646 0.490646 0.209 Uiso 0.223(11) 1 calc R U P A 2
H1'C H 0.153089 0.431954 0.584244 0.209 Uiso 0.223(11) 1 calc R U P A 2
C2' C 0.361(5) 0.3786(13) 0.615(2) 0.140(17) Uani 0.223(11) 1 d D . P A 2
H2'A H 0.301018 0.378143 0.649736 0.210 Uiso 0.223(11) 1 calc R U P A 2
H2'B H 0.431672 0.385406 0.645534 0.210 Uiso 0.223(11) 1 calc R U P A 2
H2'C H 0.367942 0.353682 0.591300 0.210 Uiso 0.223(11) 1 calc R U P A 2
C4 C 0.1857(18) 0.3370(7) 0.4122(10) 0.105(6) Uani 0.52(2) 1 d D U P B 1
H4A H 0.232198 0.325497 0.456657 0.157 Uiso 0.52(2) 1 calc R U P B 1
H4B H 0.122240 0.320461 0.395719 0.157 Uiso 0.52(2) 1 calc R U P B 1
H4C H 0.157982 0.361347 0.428513 0.157 Uiso 0.52(2) 1 calc R U P B 1
C4' C 0.2462(18) 0.3159(6) 0.4116(11) 0.101(6) Uani 0.48(2) 1 d D U P B 2
H4'A H 0.320723 0.305369 0.426830 0.151 Uiso 0.48(2) 1 calc R U P B 2
H4'B H 0.194088 0.295567 0.394587 0.151 Uiso 0.48(2) 1 calc R U P B 2
H4'C H 0.220045 0.328964 0.456882 0.151 Uiso 0.48(2) 1 calc R U P B 2
C5 C 0.588(2) 0.3465(16) 0.417(2) 0.134(11) Uani 0.40(4) 1 d D U P C 1
H5A H 0.594931 0.373145 0.431284 0.201 Uiso 0.40(4) 1 calc R U P C 1
H5B H 0.655709 0.338550 0.393501 0.201 Uiso 0.40(4) 1 calc R U P C 1
H5C H 0.579790 0.331473 0.463921 0.201 Uiso 0.40(4) 1 calc R U P C 1
C5' C 0.544(3) 0.3250(12) 0.4321(10) 0.138(10) Uani 0.60(4) 1 d D U P C 2
H5'A H 0.564773 0.345067 0.470386 0.207 Uiso 0.60(4) 1 calc R U P C 2
H5'B H 0.611050 0.311170 0.421233 0.207 Uiso 0.60(4) 1 calc R U P C 2
H5'C H 0.491415 0.307802 0.453971 0.207 Uiso 0.60(4) 1 calc R U P C 2
C6 C 0.5191(12) 0.4562(3) 0.3501(9) 0.078(4) Uani 0.516(17) 1 d D U P D 1
H6A H 0.513390 0.456944 0.407122 0.116 Uiso 0.516(17) 1 calc R U P D 1
H6B H 0.466664 0.474377 0.323301 0.116 Uiso 0.516(17) 1 calc R U P D 1
H6C H 0.595596 0.462680 0.339956 0.116 Uiso 0.516(17) 1 calc R U P D 1
C6' C 0.5748(12) 0.4317(7) 0.3840(9) 0.099(6) Uani 0.484(17) 1 d D U P D 2
H6'A H 0.638091 0.414216 0.389177 0.148 Uiso 0.484(17) 1 calc R U P D 2
H6'B H 0.540510 0.432457 0.433806 0.148 Uiso 0.484(17) 1 calc R U P D 2
H6'C H 0.601252 0.456894 0.371865 0.148 Uiso 0.484(17) 1 calc R U P D 2
C7 C 0.204(3) 0.4391(12) 0.3749(13) 0.107(9) Uani 0.28(2) 1 d D U P E 1
H7A H 0.184002 0.420024 0.412704 0.161 Uiso 0.28(2) 1 calc R U P E 1
H7B H 0.135948 0.452534 0.353510 0.161 Uiso 0.28(2) 1 calc R U P E 1
H7C H 0.257098 0.456874 0.401675 0.161 Uiso 0.28(2) 1 calc R U P E 1
C7' C 0.2491(13) 0.4591(3) 0.3410(11) 0.103(5) Uani 0.72(2) 1 d D U P E 2
H7'A H 0.293788 0.460593 0.392539 0.155 Uiso 0.72(2) 1 calc R U P E 2
H7'B H 0.171104 0.465457 0.346990 0.155 Uiso 0.72(2) 1 calc R U P E 2
H7'C H 0.278659 0.476787 0.304235 0.155 Uiso 0.72(2) 1 calc R U P E 2
C8 C 0.3709(11) 0.2648(4) 0.3273(8) 0.107(5) Uani 0.680(17) 1 d D . P F 1
H8A H 0.404436 0.278142 0.374362 0.160 Uiso 0.680(17) 1 calc R U P F 1
H8B H 0.417194 0.242944 0.317410 0.160 Uiso 0.680(17) 1 calc R U P F 1
H8C H 0.295538 0.256304 0.335977 0.160 Uiso 0.680(17) 1 calc R U P F 1
C8' C 0.3591(16) 0.2493(3) 0.2459(17) 0.083(8) Uani 0.320(17) 1 d D . P F 2
H8'A H 0.282008 0.241867 0.228040 0.124 Uiso 0.320(17) 1 calc R U P F 2
H8'B H 0.383697 0.236640 0.295936 0.124 Uiso 0.320(17) 1 calc R U P F 2
H8'C H 0.408177 0.242148 0.205950 0.124 Uiso 0.320(17) 1 calc R U P F 2
C9 C 0.7110(10) 0.3679(4) 0.2743(13) 0.074(4) Uani 0.58(3) 1 d D U P G 1
H9A H 0.745192 0.342882 0.274440 0.111 Uiso 0.58(3) 1 calc R U P G 1
H9B H 0.703546 0.375643 0.328781 0.111 Uiso 0.58(3) 1 calc R U P G 1
H9C H 0.758303 0.385924 0.249726 0.111 Uiso 0.58(3) 1 calc R U P G 1
C9' C 0.7212(9) 0.3673(6) 0.227(2) 0.076(5) Uani 0.42(3) 1 d D U P G 2
H9'A H 0.743688 0.344359 0.200940 0.114 Uiso 0.42(3) 1 calc R U P G 2
H9'B H 0.759930 0.368564 0.280667 0.114 Uiso 0.42(3) 1 calc R U P G 2
H9'C H 0.740967 0.389285 0.196769 0.114 Uiso 0.42(3) 1 calc R U P G 2
C10 C 0.3667(9) 0.4707(2) 0.1057(6) 0.118(3) Uani 1 1 d . . . . .
H10A H 0.336936 0.456226 0.059156 0.177 Uiso 1 1 calc R U . . .
H10B H 0.442752 0.479191 0.099009 0.177 Uiso 1 1 calc R U . . .
H10C H 0.318795 0.492616 0.111618 0.177 Uiso 1 1 calc R U . . .
C11 C 0.0315(5) 0.3761(2) 0.2486(5) 0.092(2) Uani 1 1 d . . . . .
H11A H 0.054385 0.385312 0.302179 0.138 Uiso 1 1 calc R U . . .
H11B H -0.008683 0.352230 0.251604 0.138 Uiso 1 1 calc R U . . .
H11C H -0.017633 0.394571 0.219818 0.138 Uiso 1 1 calc R U . . .
C12 C 0.2101(9) 0.2839(3) 0.0748(6) 0.131(4) Uani 1 1 d . . . . .
H12A H 0.210331 0.263021 0.112462 0.197 Uiso 1 1 calc R U . . .
H12B H 0.264093 0.278721 0.036792 0.197 Uiso 1 1 calc R U . . .
H12C H 0.135128 0.286554 0.046483 0.197 Uiso 1 1 calc R U . . .
C13 C 0.5631(17) 0.2989(8) 0.0884(13) 0.110(6) Uani 0.45(2) 1 d D U P H 1
H13A H 0.631023 0.295787 0.125132 0.165 Uiso 0.45(2) 1 calc R U P H 1
H13B H 0.578817 0.315525 0.045009 0.165 Uiso 0.45(2) 1 calc R U P H 1
H13C H 0.538622 0.274318 0.066980 0.165 Uiso 0.45(2) 1 calc R U P H 1
C13' C 0.4921(16) 0.2775(4) 0.1009(11) 0.106(6) Uani 0.55(2) 1 d D U P H 2
H13D H 0.559722 0.276672 0.073375 0.160 Uiso 0.55(2) 1 calc R U P H 2
H13E H 0.427133 0.270353 0.064166 0.160 Uiso 0.55(2) 1 calc R U P H 2
H13F H 0.500002 0.259988 0.145570 0.160 Uiso 0.55(2) 1 calc R U P H 2
C14 C 0.5797(6) 0.3853(3) 0.0494(5) 0.101(2) Uani 1 1 d . . . . .
H14A H 0.625955 0.365935 0.077712 0.151 Uiso 1 1 calc R U . . .
H14B H 0.623444 0.408452 0.046881 0.151 Uiso 1 1 calc R U . . .
H14C H 0.555284 0.376622 -0.004354 0.151 Uiso 1 1 calc R U . . .
C15 C 0.1375(6) 0.3893(3) 0.0259(5) 0.098(2) Uani 1 1 d . . . . .
H15A H 0.095257 0.412851 0.021438 0.147 Uiso 1 1 calc R U . . .
H15B H 0.092370 0.369737 0.047944 0.147 Uiso 1 1 calc R U . . .
H15C H 0.155603 0.381506 -0.026548 0.147 Uiso 1 1 calc R U . . .
N1 N 0.8632(3) 0.51356(11) 0.2060(2) 0.0520(9) Uani 1 1 d . . . . .
C16 C 0.8980(4) 0.50110(16) 0.1257(3) 0.0593(12) Uani 1 1 d . . . . .
H16A H 0.895929 0.523446 0.090886 0.071 Uiso 1 1 calc R U . . .
H16B H 0.976795 0.492545 0.134080 0.071 Uiso 1 1 calc R U . . .
C17 C 0.8292(5) 0.47009(18) 0.0815(3) 0.0674(14) Uani 1 1 d . . . . .
H17A H 0.750002 0.478043 0.071845 0.081 Uiso 1 1 calc R U . . .
H17B H 0.832570 0.446996 0.114190 0.081 Uiso 1 1 calc R U . . .
C18 C 0.8752(6) 0.4617(2) 0.0017(4) 0.0794(17) Uani 1 1 d . . . . .
H18A H 0.863833 0.484292 -0.032325 0.095 Uiso 1 1 calc R U . . .
H18B H 0.956848 0.457392 0.011834 0.095 Uiso 1 1 calc R U . . .
C19 C 0.8219(7) 0.4279(3) -0.0437(4) 0.101(2) Uani 1 1 d . . . . .
H19A H 0.741194 0.432043 -0.055219 0.152 Uiso 1 1 calc R U . . .
H19B H 0.835015 0.405147 -0.011530 0.152 Uiso 1 1 calc R U . . .
H19C H 0.855418 0.424829 -0.093413 0.152 Uiso 1 1 calc R U . . .
C20 C 0.9383(5) 0.54721(16) 0.2370(4) 0.0676(14) Uani 1 1 d . . . . .
H20A H 0.932130 0.566951 0.195761 0.081 Uiso 1 1 calc R U . . .
H20B H 0.907051 0.557739 0.283939 0.081 Uiso 1 1 calc R U . . .
C21 C 1.0620(5) 0.53934(16) 0.2598(4) 0.0668(14) Uani 1 1 d . . . . .
H21A H 1.094956 0.528519 0.213887 0.080 Uiso 1 1 calc R U . . .
H21B H 1.070398 0.520676 0.303243 0.080 Uiso 1 1 calc R U . . .
C22 C 1.1253(6) 0.5757(2) 0.2867(4) 0.088(2) Uani 1 1 d . . . . .
H22A H 1.115107 0.594376 0.243412 0.106 Uiso 1 1 calc R U . . .
H22B H 1.092265 0.586205 0.332825 0.106 Uiso 1 1 calc R U . . .
C23 C 1.2499(7) 0.5694(3) 0.3090(5) 0.110(3) Uani 1 1 d . . . . .
H23A H 1.282799 0.558197 0.264145 0.165 Uiso 1 1 calc R U . . .
H23B H 1.260834 0.552437 0.354566 0.165 Uiso 1 1 calc R U . . .
H23C H 1.286279 0.593522 0.322614 0.165 Uiso 1 1 calc R U . . .
C24 C 0.8779(4) 0.47997(14) 0.2636(3) 0.0541(11) Uani 1 1 d . . . . .
H24A H 0.824433 0.460099 0.243792 0.065 Uiso 1 1 calc R U . . .
H24B H 0.954268 0.469723 0.261867 0.065 Uiso 1 1 calc R U . . .
C25 C 0.8613(5) 0.48790(18) 0.3504(3) 0.0678(14) Uani 1 1 d . . . . .
H25A H 0.912386 0.508350 0.370665 0.081 Uiso 1 1 calc R U . . .
H25B H 0.783533 0.496480 0.353641 0.081 Uiso 1 1 calc R U . . .
C26 C 0.8839(7) 0.4531(2) 0.4021(4) 0.092(2) Uani 1 1 d . . . . .
H26A H 0.962994 0.445459 0.400983 0.110 Uiso 1 1 calc R U . . .
H26B H 0.836178 0.432239 0.379542 0.110 Uiso 1 1 calc R U . . .
C27 C 0.8614(8) 0.4594(3) 0.4887(4) 0.121(3) Uani 1 1 d . . . . .
H27A H 0.889947 0.484060 0.506488 0.182 Uiso 1 1 calc R U . . .
H27B H 0.899116 0.439760 0.522098 0.182 Uiso 1 1 calc R U . . .
H27C H 0.780622 0.458231 0.492488 0.182 Uiso 1 1 calc R U . . .
C28 C 0.7405(5) 0.52657(17) 0.1986(4) 0.0702(14) Uani 1 1 d D . . . .
H28A H 0.723172 0.535586 0.251064 0.084 Uiso 0.579(13) 1 calc R U P I 1
H28B H 0.692065 0.504542 0.184558 0.084 Uiso 0.579(13) 1 calc R U P I 1
H28C H 0.721512 0.534315 0.251528 0.084 Uiso 0.421(13) 1 calc R U P I 2
H28D H 0.691917 0.505008 0.181166 0.084 Uiso 0.421(13) 1 calc R U P I 2
C29 C 0.7091(14) 0.5583(9) 0.1365(19) 0.097(3) Uani 0.579(13) 1 d D U P I 1
H29A H 0.736231 0.582567 0.159807 0.117 Uiso 0.579(13) 1 calc R U P I 1
H29B H 0.749802 0.553577 0.089833 0.117 Uiso 0.579(13) 1 calc R U P I 1
C30 C 0.5835(10) 0.5624(4) 0.1079(7) 0.092(3) Uani 0.579(13) 1 d D U P I 1
H30A H 0.572259 0.582084 0.066582 0.111 Uiso 0.579(13) 1 calc R U P I 1
H30B H 0.553369 0.538400 0.085240 0.111 Uiso 0.579(13) 1 calc R U P I 1
C31 C 0.5247(13) 0.5731(6) 0.1784(8) 0.105(4) Uani 0.579(13) 1 d D U P I 1
H31A H 0.527624 0.600489 0.185254 0.158 Uiso 0.579(13) 1 calc R U P I 1
H31B H 0.561764 0.560974 0.225829 0.158 Uiso 0.579(13) 1 calc R U P I 1
H31C H 0.446496 0.564975 0.169998 0.158 Uiso 0.579(13) 1 calc R U P I 1
C29' C 0.714(2) 0.5599(11) 0.140(3) 0.096(4) Uani 0.421(13) 1 d D U P I 2
H29C H 0.780316 0.576349 0.140496 0.115 Uiso 0.421(13) 1 calc R U P I 2
H29D H 0.697762 0.549744 0.085327 0.115 Uiso 0.421(13) 1 calc R U P I 2
C30' C 0.6127(15) 0.5834(5) 0.1601(12) 0.097(4) Uani 0.421(13) 1 d D U P I 2
H30C H 0.624081 0.592085 0.215705 0.116 Uiso 0.421(13) 1 calc R U P I 2
H30D H 0.602216 0.605698 0.125091 0.116 Uiso 0.421(13) 1 calc R U P I 2
C31' C 0.5122(18) 0.5575(8) 0.1473(18) 0.122(6) Uani 0.421(13) 1 d D U P I 2
H31D H 0.510551 0.540993 0.193367 0.183 Uiso 0.421(13) 1 calc R U P I 2
H31E H 0.517624 0.542195 0.099934 0.183 Uiso 0.421(13) 1 calc R U P I 2
H31F H 0.443454 0.572484 0.140456 0.183 Uiso 0.421(13) 1 calc R U P I 2
N2 N 0.8774(7) 0.2274(2) 0.2851(6) 0.072(2) Uani 0.615(5) 1 d D U P J 1
C32 C 1.0001(7) 0.2153(3) 0.2866(8) 0.083(3) Uani 0.615(5) 1 d D U P J 1
H32A H 1.011336 0.203821 0.235031 0.100 Uiso 0.615(5) 1 calc R U P J 1
H32B H 1.048053 0.237958 0.293222 0.100 Uiso 0.615(5) 1 calc R U P J 1
C33 C 1.0376(10) 0.1875(4) 0.3522(10) 0.110(3) Uani 0.615(5) 1 d D U P J 1
H33A H 1.008596 0.162416 0.335078 0.132 Uiso 0.615(5) 1 calc R U P J 1
H33B H 1.000418 0.194574 0.399330 0.132 Uiso 0.615(5) 1 calc R U P J 1
C34 C 1.1677(8) 0.1830(3) 0.3797(7) 0.079(3) Uani 0.615(5) 1 d D U P J 1
H34A H 1.205077 0.207818 0.386020 0.095 Uiso 0.615(5) 1 calc R U P J 1
H34B H 1.180640 0.168969 0.430133 0.095 Uiso 0.615(5) 1 calc R U P J 1
C35 C 1.2096(12) 0.1602(4) 0.3093(9) 0.104(4) Uani 0.615(5) 1 d D U P J 1
H35A H 1.217126 0.177165 0.264779 0.157 Uiso 0.615(5) 1 calc R U P J 1
H35B H 1.155340 0.140424 0.292724 0.157 Uiso 0.615(5) 1 calc R U P J 1
H35C H 1.282293 0.148796 0.326562 0.157 Uiso 0.615(5) 1 calc R U P J 1
C36 C 0.8551(10) 0.2559(3) 0.2180(8) 0.097(3) Uani 0.615(5) 1 d D U P J 1
H36A H 0.776001 0.263988 0.215995 0.116 Uiso 0.615(5) 1 calc R U P J 1
H36B H 0.902076 0.278352 0.231788 0.116 Uiso 0.615(5) 1 calc R U P J 1
C37 C 0.8756(16) 0.2438(5) 0.1390(10) 0.125(4) Uani 0.615(5) 1 d D U P J 1
H37A H 0.957383 0.239844 0.140482 0.150 Uiso 0.615(5) 1 calc R U P J 1
H37B H 0.840489 0.218711 0.131004 0.150 Uiso 0.615(5) 1 calc R U P J 1
C38 C 0.843(3) 0.2647(6) 0.0692(11) 0.126(4) Uani 0.615(5) 1 d D U P J 1
H38A H 0.760290 0.267069 0.062434 0.151 Uiso 0.615(5) 1 calc R U P J 1
H38B H 0.865574 0.250915 0.022974 0.151 Uiso 0.615(5) 1 calc R U P J 1
C39 C 0.8956(14) 0.3047(5) 0.0714(11) 0.132(6) Uani 0.615(5) 1 d D . P J 1
H39A H 0.971223 0.303719 0.099305 0.198 Uiso 0.615(5) 1 calc R U P J 1
H39B H 0.849438 0.321938 0.099069 0.198 Uiso 0.615(5) 1 calc R U P J 1
H39C H 0.899393 0.313632 0.017229 0.198 Uiso 0.615(5) 1 calc R U P J 1
C40 C 0.8050(8) 0.1920(3) 0.2819(11) 0.106(4) Uani 0.615(5) 1 d D U P J 1
H40A H 0.824303 0.176082 0.237538 0.127 Uiso 0.615(5) 1 calc R U P J 1
H40B H 0.823633 0.177611 0.331423 0.127 Uiso 0.615(5) 1 calc R U P J 1
C41 C 0.6802(10) 0.1994(3) 0.2716(13) 0.142(5) Uani 0.615(5) 1 d D U P J 1
H41A H 0.660354 0.212419 0.319602 0.170 Uiso 0.615(5) 1 calc R U P J 1
H41B H 0.664177 0.216935 0.226643 0.170 Uiso 0.615(5) 1 calc R U P J 1
C42 C 0.6033(11) 0.1658(5) 0.2571(10) 0.096(4) Uani 0.615(5) 1 d D U P J 1
H42A H 0.644623 0.142864 0.244554 0.115 Uiso 0.615(5) 1 calc R U P J 1
H42B H 0.542132 0.170647 0.214614 0.115 Uiso 0.615(5) 1 calc R U P J 1
C43 C 0.559(2) 0.1633(6) 0.3417(11) 0.153(6) Uani 0.615(5) 1 d D U P J 1
H43A H 0.606491 0.178477 0.379607 0.229 Uiso 0.615(5) 1 calc R U P J 1
H43B H 0.560202 0.137047 0.359305 0.229 Uiso 0.615(5) 1 calc R U P J 1
H43C H 0.481729 0.172759 0.338195 0.229 Uiso 0.615(5) 1 calc R U P J 1
C44 C 0.8485(9) 0.2460(3) 0.3606(7) 0.093(3) Uani 0.615(5) 1 d D U P J 1
H44A H 0.846345 0.226093 0.401105 0.111 Uiso 0.615(5) 1 calc R U P J 1
H44B H 0.771595 0.256139 0.350206 0.111 Uiso 0.615(5) 1 calc R U P J 1
C45 C 0.9244(12) 0.2782(4) 0.3980(11) 0.109(3) Uani 0.615(5) 1 d D U P J 1
H45A H 0.995212 0.267142 0.422764 0.131 Uiso 0.615(5) 1 calc R U P J 1
H45B H 0.943222 0.295244 0.355280 0.131 Uiso 0.615(5) 1 calc R U P J 1
C46 C 0.8742(17) 0.3003(6) 0.4573(13) 0.123(4) Uani 0.615(5) 1 d D U P J 1
H46A H 0.853857 0.282687 0.498523 0.147 Uiso 0.615(5) 1 calc R U P J 1
H46B H 0.803398 0.310967 0.431483 0.147 Uiso 0.615(5) 1 calc R U P J 1
C47 C 0.9409(19) 0.3328(6) 0.4997(16) 0.170(7) Uani 0.615(5) 1 d D U P J 1
H47A H 0.970323 0.349156 0.460333 0.255 Uiso 0.615(5) 1 calc R U P J 1
H47B H 1.003150 0.322573 0.535133 0.255 Uiso 0.615(5) 1 calc R U P J 1
H47C H 0.891618 0.347406 0.530499 0.255 Uiso 0.615(5) 1 calc R U P J 1
N2' N 0.8758(11) 0.2301(4) 0.3051(11) 0.080(4) Uani 0.385(5) 1 d D U P J 2
C32' C 0.9655(11) 0.2041(5) 0.3449(14) 0.091(3) Uani 0.385(5) 1 d D U P J 2
H32C H 0.954103 0.179210 0.319351 0.109 Uiso 0.385(5) 1 calc R U P J 2
H32D H 0.949469 0.201053 0.400440 0.109 Uiso 0.385(5) 1 calc R U P J 2
C33' C 1.0902(13) 0.2133(6) 0.3470(16) 0.113(4) Uani 0.385(5) 1 d D U P J 2
H33C H 1.117922 0.222327 0.400568 0.136 Uiso 0.385(5) 1 calc R U P J 2
H33D H 1.099796 0.233919 0.309211 0.136 Uiso 0.385(5) 1 calc R U P J 2
C34' C 1.165(2) 0.1777(7) 0.3251(17) 0.112(4) Uani 0.385(5) 1 d D U P J 2
H34C H 1.243043 0.179475 0.350799 0.135 Uiso 0.385(5) 1 calc R U P J 2
H34D H 1.131943 0.153545 0.339366 0.135 Uiso 0.385(5) 1 calc R U P J 2
C35' C 1.160(4) 0.1830(14) 0.2318(17) 0.237(19) Uani 0.385(5) 1 d D U P J 2
H35D H 1.202600 0.162940 0.209439 0.355 Uiso 0.385(5) 1 calc R U P J 2
H35E H 1.081565 0.181777 0.208665 0.355 Uiso 0.385(5) 1 calc R U P J 2
H35F H 1.191479 0.207430 0.219976 0.355 Uiso 0.385(5) 1 calc R U P J 2
C36' C 0.9033(15) 0.2316(5) 0.2196(11) 0.090(3) Uani 0.385(5) 1 d D U P J 2
H36C H 0.967296 0.248856 0.215938 0.108 Uiso 0.385(5) 1 calc R U P J 2
H36D H 0.925723 0.206317 0.203019 0.108 Uiso 0.385(5) 1 calc R U P J 2
C37' C 0.8071(15) 0.2447(6) 0.1658(16) 0.106(4) Uani 0.385(5) 1 d D U P J 2
H37C H 0.782978 0.225664 0.125072 0.127 Uiso 0.385(5) 1 calc R U P J 2
H37D H 0.742895 0.251614 0.194916 0.127 Uiso 0.385(5) 1 calc R U P J 2
C38' C 0.856(2) 0.2773(7) 0.1320(15) 0.125(4) Uani 0.385(5) 1 d D U P J 2
H38C H 0.934500 0.280410 0.155509 0.150 Uiso 0.385(5) 1 calc R U P J 2
H38D H 0.813746 0.300138 0.143538 0.150 Uiso 0.385(5) 1 calc R U P J 2
C39' C 0.852(5) 0.2717(12) 0.0413(16) 0.144(8) Uani 0.385(5) 1 d D U P J 2
H39D H 0.784303 0.257955 0.021918 0.216 Uiso 0.385(5) 1 calc R U P J 2
H39E H 0.918165 0.257329 0.029454 0.216 Uiso 0.385(5) 1 calc R U P J 2
H39F H 0.852440 0.296268 0.015324 0.216 Uiso 0.385(5) 1 calc R U P J 2
C40' C 0.7612(12) 0.2145(4) 0.3169(15) 0.099(4) Uani 0.385(5) 1 d D U P J 2
H40C H 0.755817 0.212247 0.374472 0.119 Uiso 0.385(5) 1 calc R U P J 2
H40D H 0.703920 0.232951 0.295663 0.119 Uiso 0.385(5) 1 calc R U P J 2
C41' C 0.7332(16) 0.1769(5) 0.2788(19) 0.131(5) Uani 0.385(5) 1 d D U P J 2
H41C H 0.792078 0.158442 0.297054 0.157 Uiso 0.385(5) 1 calc R U P J 2
H41D H 0.731010 0.179236 0.220658 0.157 Uiso 0.385(5) 1 calc R U P J 2
C42' C 0.6201(18) 0.1630(9) 0.3002(19) 0.111(6) Uani 0.385(5) 1 d D U P J 2
H42C H 0.604356 0.173406 0.351876 0.133 Uiso 0.385(5) 1 calc R U P J 2
H42D H 0.619648 0.135195 0.303631 0.133 Uiso 0.385(5) 1 calc R U P J 2
C43' C 0.528(2) 0.1772(8) 0.2311(18) 0.143(8) Uani 0.385(5) 1 d D U P J 2
H43D H 0.547537 0.168020 0.179949 0.214 Uiso 0.385(5) 1 calc R U P J 2
H43E H 0.526154 0.204710 0.230670 0.214 Uiso 0.385(5) 1 calc R U P J 2
H43F H 0.454338 0.167455 0.240543 0.214 Uiso 0.385(5) 1 calc R U P J 2
C44' C 0.8860(16) 0.2704(5) 0.3345(12) 0.092(3) Uani 0.385(5) 1 d D U P J 2
H44C H 0.826502 0.285676 0.305182 0.110 Uiso 0.385(5) 1 calc R U P J 2
H44D H 0.959090 0.280631 0.322763 0.110 Uiso 0.385(5) 1 calc R U P J 2
C45' C 0.877(2) 0.2742(7) 0.4261(13) 0.113(4) Uani 0.385(5) 1 d D U P J 2
H45C H 0.799404 0.267456 0.436304 0.136 Uiso 0.385(5) 1 calc R U P J 2
H45D H 0.927909 0.255752 0.454566 0.136 Uiso 0.385(5) 1 calc R U P J 2
C46' C 0.903(3) 0.3115(9) 0.459(2) 0.125(5) Uani 0.385(5) 1 d D U P J 2
H46C H 0.862704 0.330357 0.423250 0.151 Uiso 0.385(5) 1 calc R U P J 2
H46D H 0.983807 0.316008 0.458185 0.151 Uiso 0.385(5) 1 calc R U P J 2
C47' C 0.872(4) 0.3184(12) 0.5439(18) 0.21(2) Uani 0.385(5) 1 d D . P J 2
H47D H 0.892626 0.344120 0.560218 0.317 Uiso 0.385(5) 1 calc R U P J 2
H47E H 0.791305 0.314925 0.545186 0.317 Uiso 0.385(5) 1 calc R U P J 2
H47F H 0.912717 0.300539 0.580209 0.317 Uiso 0.385(5) 1 calc R U P J 2

loop_
_atom_site_aniso_label
_atom_site_aniso_U_11
_atom_site_aniso_U_22
_atom_site_aniso_U_33
_atom_site_aniso_U_23
_atom_site_aniso_U_13
_atom_site_aniso_U_12
V1 0.0401(4) 0.0553(5) 0.0707(5) -0.0074(4) 0.0064(3) -0.0029(3)
V2 0.0394(4) 0.0513(5) 0.0823(6) -0.0100(4) 0.0130(4) -0.0069(3)
V3 0.0392(4) 0.0522(5) 0.0956(7) -0.0019(4) 0.0112(4) 0.0073(3)
V4 0.0386(4) 0.0551(5) 0.0889(7) 0.0055(4) 0.0090(4) -0.0049(3)
V5 0.0372(4) 0.0558(5) 0.0951(7) 0.0000(4) 0.0021(4) 0.0036(3)
V6 0.0492(5) 0.0791(7) 0.0734(6) -0.0056(5) 0.0127(4) -0.0027(4)
O1 0.069(2) 0.098(3) 0.071(2) -0.019(2) 0.0070(19) -0.008(2)
O2 0.057(2) 0.063(2) 0.101(3) -0.009(2) 0.019(2) -0.0158(17)
O3 0.058(2) 0.063(2) 0.139(4) 0.005(2) 0.012(2) 0.0183(18)
O4 0.053(2) 0.069(2) 0.114(3) 0.015(2) 0.011(2) -0.0119(18)
O5 0.049(2) 0.071(3) 0.128(4) 0.003(2) -0.003(2) 0.0116(18)
O6 0.076(3) 0.115(4) 0.079(3) -0.014(3) 0.018(2) -0.005(3)
O7 0.0495(18) 0.064(2) 0.074(2) -0.0007(18) 0.0178(16) -0.0106(15)
O8 0.0468(18) 0.071(2) 0.078(2) 0.0095(19) -0.0011(16) 0.0058(16)
O9 0.0413(16) 0.0541(19) 0.091(3) -0.0125(18) 0.0010(16) -0.0080(14)
O10 0.0432(17) 0.055(2) 0.098(3) -0.0195(18) 0.0091(17) 0.0033(14)
O11 0.0502(19) 0.0453(18) 0.117(3) 0.0006(19) 0.0178(19) 0.0003(14)
O12 0.0332(15) 0.067(2) 0.098(3) 0.0002(19) 0.0094(16) -0.0005(14)
O13 0.0505(19) 0.0486(19) 0.117(3) 0.017(2) 0.0042(19) -0.0023(15)
O14 0.0337(15) 0.063(2) 0.087(2) -0.0082(18) 0.0077(15) -0.0008(14)
O15 0.054(2) 0.074(2) 0.079(2) -0.0220(19) 0.0112(17) -0.0097(17)
O16 0.055(2) 0.071(2) 0.097(3) -0.019(2) 0.0194(19) 0.0060(17)
O17 0.052(2) 0.087(3) 0.082(3) 0.009(2) 0.0177(18) -0.0057(18)
O18 0.0500(19) 0.085(3) 0.078(3) 0.007(2) -0.0003(17) -0.0010(18)
O19 0.0328(14) 0.0489(17) 0.070(2) -0.0028(15) 0.0084(13) -0.0001(12)
Si1 0.093(2) 0.0789(19) 0.0700(16) -0.0128(13) 0.0044(14) -0.0131(16)
C1 0.142(11) 0.189(15) 0.120(10) -0.080(10) 0.062(9) -0.068(10)
C2 0.200(14) 0.076(6) 0.077(6) 0.002(5) 0.006(8) -0.014(7)
C3 0.140(7) 0.090(5) 0.079(5) -0.018(4) 0.006(4) -0.023(5)
Si1' 0.096(7) 0.097(6) 0.074(6) -0.019(5) 0.018(5) -0.012(5)
C1' 0.070(17) 0.21(5) 0.15(4) -0.08(3) 0.037(19) 0.000(18)
C2' 0.15(4) 0.15(3) 0.12(3) 0.03(3) 0.00(3) -0.06(3)
C4 0.086(11) 0.134(14) 0.103(9) -0.039(9) 0.050(8) -0.057(10)
C4' 0.071(10) 0.129(14) 0.103(10) -0.007(10) 0.014(8) -0.027(9)
C5 0.079(14) 0.21(3) 0.106(15) 0.001(15) -0.030(12) 0.054(14)
C5' 0.105(14) 0.21(3) 0.095(9) 0.021(10) -0.003(9) 0.067(14)
C6 0.064(7) 0.078(8) 0.092(9) -0.014(7) 0.016(6) -0.021(6)
C6' 0.063(8) 0.138(14) 0.097(10) -0.047(10) 0.019(7) -0.040(8)
C7 0.109(17) 0.082(16) 0.125(18) -0.023(14) -0.016(14) 0.066(13)
C7' 0.105(9) 0.067(7) 0.131(11) -0.040(7) -0.018(7) 0.034(6)
C8 0.099(8) 0.083(8) 0.142(12) 0.031(8) 0.031(8) -0.010(6)
C8' 0.063(11) 0.039(6) 0.14(2) 0.014(9) 0.006(11) 0.010(7)
C9 0.039(5) 0.081(7) 0.100(11) -0.005(8) -0.005(6) -0.005(5)
C9' 0.040(6) 0.091(10) 0.101(14) 0.011(10) 0.025(7) 0.004(6)
C10 0.132(7) 0.077(5) 0.141(8) 0.022(5) -0.003(6) -0.009(5)
C11 0.044(3) 0.086(4) 0.151(7) -0.016(4) 0.029(3) -0.001(3)
C12 0.148(8) 0.130(8) 0.122(7) -0.057(6) 0.045(6) -0.058(7)
C13 0.094(12) 0.125(15) 0.112(12) -0.024(12) 0.018(10) 0.034(11)
C13' 0.098(11) 0.086(10) 0.133(11) -0.040(9) 0.001(9) 0.033(8)
C14 0.074(4) 0.125(6) 0.109(6) 0.006(5) 0.030(4) -0.005(4)
C15 0.066(4) 0.132(7) 0.091(5) 0.016(4) -0.009(3) 0.005(4)
N1 0.048(2) 0.047(2) 0.062(2) 0.0028(17) 0.0071(17) -0.0030(16)
C16 0.059(3) 0.066(3) 0.053(3) 0.007(2) 0.008(2) -0.007(2)
C17 0.059(3) 0.081(4) 0.063(3) -0.003(3) 0.013(2) -0.015(3)
C18 0.072(4) 0.101(5) 0.066(4) -0.005(3) 0.011(3) -0.008(3)
C19 0.115(6) 0.119(6) 0.073(4) -0.019(4) 0.020(4) -0.023(5)
C20 0.074(3) 0.054(3) 0.075(4) -0.001(3) 0.008(3) -0.009(3)
C21 0.064(3) 0.063(3) 0.074(3) 0.000(3) 0.007(3) -0.020(3)
C22 0.096(5) 0.083(4) 0.083(4) 0.003(3) -0.008(4) -0.038(4)
C23 0.099(5) 0.121(6) 0.104(6) 0.016(5) -0.017(4) -0.060(5)
C24 0.046(2) 0.055(3) 0.061(3) 0.002(2) 0.007(2) -0.004(2)
C25 0.060(3) 0.081(4) 0.061(3) -0.001(3) 0.002(2) -0.023(3)
C26 0.096(5) 0.114(6) 0.065(4) 0.028(4) 0.004(3) -0.009(4)
C27 0.140(8) 0.159(9) 0.062(4) 0.018(5) -0.003(4) -0.044(7)
C28 0.054(3) 0.064(3) 0.091(4) -0.003(3) 0.003(3) 0.008(2)
C29 0.080(5) 0.078(6) 0.128(8) 0.013(6) -0.014(6) 0.016(5)
C30 0.083(6) 0.101(8) 0.091(7) -0.002(6) -0.003(5) 0.025(6)
C31 0.091(8) 0.144(12) 0.079(8) -0.034(7) 0.001(6) -0.010(8)
C29' 0.080(7) 0.077(7) 0.126(9) 0.013(6) -0.013(7) 0.017(6)
C30' 0.093(7) 0.106(9) 0.089(8) -0.009(7) -0.003(7) 0.021(6)
C31' 0.099(9) 0.143(14) 0.125(14) -0.007(11) 0.016(11) 0.003(9)
N2 0.050(4) 0.050(4) 0.121(7) 0.010(4) 0.030(4) 0.001(3)
C32 0.045(4) 0.063(5) 0.145(8) 0.013(5) 0.022(5) -0.003(4)
C33 0.072(5) 0.092(7) 0.165(9) 0.021(6) 0.008(6) 0.012(5)
C34 0.070(5) 0.085(6) 0.083(7) 0.001(6) 0.005(5) 0.013(5)
C35 0.109(9) 0.080(7) 0.124(9) -0.018(7) 0.015(7) 0.034(7)
C36 0.064(5) 0.068(6) 0.157(8) 0.016(6) 0.010(6) 0.013(4)
C37 0.114(8) 0.101(7) 0.154(8) 0.008(6) -0.010(7) -0.001(7)
C38 0.129(9) 0.119(8) 0.124(9) -0.003(8) -0.008(9) -0.008(7)
C39 0.116(12) 0.129(10) 0.144(14) 0.020(10) -0.019(10) -0.009(9)
C40 0.050(4) 0.046(5) 0.220(11) 0.018(6) 0.010(6) -0.004(4)
C41 0.063(5) 0.053(5) 0.306(14) 0.000(8) 0.006(8) -0.003(4)
C42 0.057(5) 0.078(6) 0.150(13) -0.004(9) -0.005(7) -0.004(5)
C43 0.183(15) 0.119(11) 0.157(13) -0.001(10) 0.021(10) -0.002(11)
C44 0.063(5) 0.083(6) 0.132(7) 0.011(5) 0.012(5) -0.002(4)
C45 0.084(7) 0.111(7) 0.133(8) 0.000(6) 0.014(6) -0.021(6)
C46 0.098(9) 0.137(10) 0.135(8) -0.015(7) 0.017(7) -0.023(8)
C47 0.161(15) 0.167(14) 0.182(16) -0.051(12) 0.014(13) -0.043(12)
N2' 0.052(5) 0.061(6) 0.129(8) 0.001(6) 0.023(6) 0.008(5)
C32' 0.059(6) 0.075(7) 0.140(9) 0.029(7) 0.018(6) 0.016(5)
C33' 0.064(7) 0.102(9) 0.171(11) 0.035(9) 0.007(8) 0.008(7)
C34' 0.092(8) 0.108(9) 0.135(10) -0.001(9) 0.001(9) 0.015(7)
C35' 0.27(4) 0.29(4) 0.154(13) -0.02(2) 0.02(2) 0.00(3)
C36' 0.069(6) 0.067(6) 0.137(8) -0.002(6) 0.020(6) 0.004(5)
C37' 0.075(7) 0.087(7) 0.154(9) -0.002(7) 0.010(7) 0.016(7)
C38' 0.120(9) 0.105(8) 0.144(9) -0.001(7) -0.010(9) -0.010(8)
C39' 0.163(17) 0.123(16) 0.141(12) -0.007(13) -0.012(15) -0.024(15)
C40' 0.048(6) 0.052(6) 0.198(13) 0.022(7) 0.021(8) 0.003(5)
C41' 0.071(6) 0.058(6) 0.262(13) 0.010(7) 0.005(8) -0.003(6)
C42' 0.081(8) 0.090(8) 0.160(15) -0.008(11) 0.006(9) -0.012(7)
C43' 0.124(12) 0.130(15) 0.165(17) -0.039(13) -0.027(13) 0.015(13)
C44' 0.066(7) 0.086(7) 0.126(8) 0.009(7) 0.018(6) -0.003(6)
C45' 0.090(9) 0.124(9) 0.129(8) -0.002(7) 0.020(7) -0.024(8)
C46' 0.101(12) 0.141(12) 0.137(9) -0.026(9) 0.023(9) -0.033(10)
C47' 0.27(5) 0.24(4) 0.131(19) -0.04(2) 0.05(3) -0.09(4)

loop_
_atom_type_symbol
_atom_type_description
_atom_type_scat_dispersion_real
_atom_type_scat_dispersion_imag
_atom_type_scat_source
C C 0.0181 0.0091 'International Tables Vol C Tables 4.2.6.8 and 6.1.1.4'
H H 0.0000 0.0000 'International Tables Vol C Tables 4.2.6.8 and 6.1.1.4'
N N 0.0311 0.0180 'International Tables Vol C Tables 4.2.6.8 and 6.1.1.4'
O O 0.0492 0.0322 'International Tables Vol C Tables 4.2.6.8 and 6.1.1.4'
Si Si 0.2541 0.3302 'International Tables Vol C Tables 4.2.6.8 and 6.1.1.4'
V V 0.0687 2.1097 'International Tables Vol C Tables 4.2.6.8 and 6.1.1.4'

loop_
_geom_angle_atom_site_label_1
_geom_angle_atom_site_label_2
_geom_angle_atom_site_label_3
_geom_angle
_geom_angle_site_symmetry_1
_geom_angle_site_symmetry_3
_geom_angle_publ_flag
O1 V1 O7 96.16(18) . . ?
O1 V1 O8 95.96(18) . . ?
O1 V1 O9 95.98(18) . . ?
O1 V1 O10 95.40(18) . . ?
O1 V1 O19 179.74(19) . . ?
O7 V1 O9 167.85(16) . . ?
O7 V1 O19 83.93(14) . . ?
O8 V1 O7 89.91(16) . . ?
O8 V1 O9 89.30(15) . . ?
O8 V1 O10 168.62(17) . . ?
O8 V1 O19 83.79(14) . . ?
O9 V1 O19 83.93(14) . . ?
O10 V1 O7 89.54(15) . . ?
O10 V1 O9 88.85(15) . . ?
O10 V1 O19 84.85(14) . . ?
O2 V2 O7 100.47(19) . . ?
O2 V2 O11 101.03(19) . . ?
O2 V2 O14 98.76(18) . . ?
O2 V2 O15 98.61(19) . . ?
O2 V2 O19 179.2(2) . . ?
O7 V2 O11 87.55(17) . . ?
O7 V2 O14 88.24(16) . . ?
O7 V2 O15 160.92(15) . . ?
O7 V2 O19 80.07(13) . . ?
O11 V2 O19 79.60(13) . . ?
O14 V2 O11 160.20(14) . . ?
O14 V2 O19 80.62(12) . . ?
O15 V2 O11 88.86(17) . . ?
O15 V2 O14 88.83(17) . . ?
O15 V2 O19 80.85(14) . . ?
O3 V3 O8 100.4(2) . . ?
O3 V3 O11 100.5(2) . . ?
O3 V3 O12 99.45(19) . . ?
O3 V3 O16 99.1(2) . . ?
O3 V3 O19 179.5(2) . . ?
O8 V3 O11 88.67(17) . . ?
O8 V3 O12 88.62(17) . . ?
O8 V3 O16 160.48(16) . . ?
O8 V3 O19 79.94(13) . . ?
O11 V3 O12 160.00(15) . . ?
O11 V3 O16 87.46(18) . . ?
O11 V3 O19 79.79(13) . . ?
O12 V3 O16 88.50(17) . . ?
O12 V3 O19 80.23(13) . . ?
O16 V3 O19 80.54(14) . . ?
O4 V4 O9 99.9(2) . . ?
O4 V4 O12 99.38(18) . . ?
O4 V4 O13 100.93(19) . . ?
O4 V4 O17 100.6(2) . . ?
O4 V4 O19 178.58(19) . . ?
O9 V4 O12 88.86(16) . . ?
O9 V4 O13 88.19(17) . . ?
O9 V4 O17 159.52(15) . . ?
O9 V4 O19 79.29(13) . . ?
O12 V4 O13 159.68(15) . . ?
O12 V4 O17 87.29(17) . . ?
O12 V4 O19 79.49(12) . . ?
O13 V4 O17 88.46(18) . . ?
O13 V4 O19 80.21(13) . . ?
O17 V4 O19 80.23(14) . . ?
O5 V5 O10 100.3(2) . . ?
O5 V5 O13 100.91(19) . . ?
O5 V5 O14 100.45(19) . . ?
O5 V5 O18 100.8(2) . . ?
O5 V5 O19 179.4(2) . . ?
O10 V5 O13 89.16(17) . . ?
O10 V5 O14 87.75(16) . . ?
O10 V5 O18 158.80(16) . . ?
O10 V5 O19 79.20(13) . . ?
O13 V5 O18 87.60(18) . . ?
O13 V5 O19 79.55(13) . . ?
O14 V5 O13 158.63(15) . . ?
O14 V5 O18 87.68(16) . . ?
O14 V5 O19 79.10(12) . . ?
O18 V5 O19 79.61(14) . . ?
O6 V6 O15 100.1(2) . . ?
O6 V6 O16 100.4(2) . . ?
O6 V6 O17 99.8(2) . . ?
O6 V6 O18 99.7(2) . . ?
O6 V6 O19 180.0(3) . . ?
O15 V6 O16 88.32(18) . . ?
O15 V6 O17 160.16(17) . . ?
O15 V6 O18 87.62(17) . . ?
O15 V6 O19 79.97(13) . . ?
O16 V6 O17 88.56(17) . . ?
O16 V6 O18 159.86(18) . . ?
O16 V6 O19 79.64(14) . . ?
O17 V6 O18 88.60(17) . . ?
O17 V6 O19 80.20(14) . . ?
O18 V6 O19 80.23(14) . . ?
Si1 O1 V1 176.3(3) . . ?
Si1' O1 V1 151.1(8) . . ?
V2 O7 V1 105.18(16) . . ?
C4 O7 V1 123.3(7) . . ?
C4 O7 V2 130.1(7) . . ?
C4' O7 V1 123.0(7) . . ?
C4' O7 V2 119.5(10) . . ?
V3 O8 V1 105.56(17) . . ?
C5 O8 V1 119.2(19) . . ?
C5 O8 V3 121.9(19) . . ?
C5' O8 V1 128.2(12) . . ?
C5' O8 V3 125.6(13) . . ?
V4 O9 V1 106.28(16) . . ?
C6 O9 V1 131.4(6) . . ?
C6 O9 V4 113.7(6) . . ?
C6' O9 V1 118.7(8) . . ?
C6' O9 V4 129.2(6) . . ?
V5 O10 V1 106.21(16) . . ?
C7 O10 V1 113.9(12) . . ?
C7 O10 V5 139.1(11) . . ?
C7' O10 V1 125.2(5) . . ?
C7' O10 V5 115.9(8) . . ?
V3 O11 V2 109.54(17) . . ?
C8 O11 V2 119.2(6) . . ?
C8 O11 V3 114.3(6) . . ?
C8' O11 V2 121.6(8) . . ?
C8' O11 V3 123.5(8) . . ?
V4 O12 V3 110.08(15) . . ?
C9 O12 V3 117.1(8) . . ?
C9 O12 V4 123.8(6) . . ?
C9' O12 V3 128.2(9) . . ?
C9' O12 V4 121.4(9) . . ?
V5 O13 V4 111.19(17) . . ?
C10 O13 V4 115.6(5) . . ?
C10 O13 V5 115.1(4) . . ?
V5 O14 V2 110.60(15) . . ?
C11 O14 V2 118.7(4) . . ?
C11 O14 V5 118.1(4) . . ?
V6 O15 V2 109.81(17) . . ?
C12 O15 V2 122.2(5) . . ?
C12 O15 V6 122.5(5) . . ?
V6 O16 V3 109.87(17) . . ?
C13 O16 V3 118.7(10) . . ?
C13 O16 V6 125.8(11) . . ?
C13' O16 V3 115.5(9) . . ?
C13' O16 V6 126.2(7) . . ?
V6 O17 V4 110.24(18) . . ?
C14 O17 V4 117.7(4) . . ?
C14 O17 V6 116.9(4) . . ?
V6 O18 V5 110.54(18) . . ?
C15 O18 V5 117.0(4) . . ?
C15 O18 V6 117.5(4) . . ?
V1 O19 V2 90.81(12) . . ?
V1 O19 V3 90.71(12) . . ?
V1 O19 V4 90.49(11) . . ?
V1 O19 V5 89.74(11) . . ?
V1 O19 V6 179.33(17) . . ?
V2 O19 V3 91.06(11) . . ?
V2 O19 V4 178.17(17) . . ?
V2 O19 V5 89.67(10) . . ?
V2 O19 V6 89.37(11) . . ?
V3 O19 V4 90.20(10) . . ?
V3 O19 V5 179.14(16) . . ?
V3 O19 V6 89.94(11) . . ?
V4 O19 V5 89.05(11) . . ?
V4 O19 V6 89.32(11) . . ?
V6 O19 V5 89.62(12) . . ?
O1 Si1 C1 112.0(5) . . ?
O1 Si1 C2 113.6(4) . . ?
O1 Si1 C3 110.6(3) . . ?
C2 Si1 C1 105.9(8) . . ?
C3 Si1 C1 104.3(6) . . ?
C3 Si1 C2 109.9(5) . . ?
Si1 C1 H1A 109.5 . . ?
Si1 C1 H1B 109.5 . . ?
Si1 C1 H1C 109.5 . . ?
H1A C1 H1B 109.5 . . ?
H1A C1 H1C 109.5 . . ?
H1B C1 H1C 109.5 . . ?
Si1 C2 H2A 109.5 . . ?
Si1 C2 H2B 109.5 . . ?
Si1 C2 H2C 109.5 . . ?
H2A C2 H2B 109.5 . . ?
H2A C2 H2C 109.5 . . ?
H2B C2 H2C 109.5 . . ?
Si1 C3 H3AA 109.5 . . ?
Si1 C3 H3AB 109.5 . . ?
Si1 C3 H3AC 109.5 . . ?
H3AA C3 H3AB 109.5 . . ?
H3AA C3 H3AC 109.5 . . ?
H3AB C3 H3AC 109.5 . . ?
H3BD C3 H3BE 109.5 . . ?
H3BD C3 H3BF 109.5 . . ?
H3BE C3 H3BF 109.5 . . ?
Si1' C3 H3BD 109.5 . . ?
Si1' C3 H3BE 109.5 . . ?
Si1' C3 H3BF 109.5 . . ?
O1 Si1' C3 108.4(7) . . ?
O1 Si1' C1' 121.8(15) . . ?
O1 Si1' C2' 101(2) . . ?
C1' Si1' C3 121.1(17) . . ?
C1' Si1' C2' 103(3) . . ?
C2' Si1' C3 95.1(16) . . ?
Si1' C1' H1'A 109.5 . . ?
Si1' C1' H1'B 109.5 . . ?
Si1' C1' H1'C 109.5 . . ?
H1'A C1' H1'B 109.5 . . ?
H1'A C1' H1'C 109.5 . . ?
H1'B C1' H1'C 109.5 . . ?
Si1' C2' H2'A 109.5 . . ?
Si1' C2' H2'B 109.5 . . ?
Si1' C2' H2'C 109.5 . . ?
H2'A C2' H2'B 109.5 . . ?
H2'A C2' H2'C 109.5 . . ?
H2'B C2' H2'C 109.5 . . ?
O7 C4 H4A 109.5 . . ?
O7 C4 H4B 109.5 . . ?
O7 C4 H4C 109.5 . . ?
H4A C4 H4B 109.5 . . ?
H4A C4 H4C 109.5 . . ?
H4B C4 H4C 109.5 . . ?
O7 C4' H4'A 109.5 . . ?
O7 C4' H4'B 109.5 . . ?
O7 C4' H4'C 109.5 . . ?
H4'A C4' H4'B 109.5 . . ?
H4'A C4' H4'C 109.5 . . ?
H4'B C4' H4'C 109.5 . . ?
O8 C5 H5A 109.5 . . ?
O8 C5 H5B 109.5 . . ?
O8 C5 H5C 109.5 . . ?
H5A C5 H5B 109.5 . . ?
H5A C5 H5C 109.5 . . ?
H5B C5 H5C 109.5 . . ?
O8 C5' H5'A 109.5 . . ?
O8 C5' H5'B 109.5 . . ?
O8 C5' H5'C 109.5 . . ?
H5'A C5' H5'B 109.5 . . ?
H5'A C5' H5'C 109.5 . . ?
H5'B C5' H5'C 109.5 . . ?
O9 C6 H6A 109.5 . . ?
O9 C6 H6B 109.5 . . ?
O9 C6 H6C 109.5 . . ?
H6A C6 H6B 109.5 . . ?
H6A C6 H6C 109.5 . . ?
H6B C6 H6C 109.5 . . ?
O9 C6' H6'A 109.5 . . ?
O9 C6' H6'B 109.5 . . ?
O9 C6' H6'C 109.5 . . ?
H6'A C6' H6'B 109.5 . . ?
H6'A C6' H6'C 109.5 . . ?
H6'B C6' H6'C 109.5 . . ?
O10 C7 H7A 109.5 . . ?
O10 C7 H7B 109.5 . . ?
O10 C7 H7C 109.5 . . ?
H7A C7 H7B 109.5 . . ?
H7A C7 H7C 109.5 . . ?
H7B C7 H7C 109.5 . . ?
O10 C7' H7'A 109.5 . . ?
O10 C7' H7'B 109.5 . . ?
O10 C7' H7'C 109.5 . . ?
H7'A C7' H7'B 109.5 . . ?
H7'A C7' H7'C 109.5 . . ?
H7'B C7' H7'C 109.5 . . ?
O11 C8 H8A 109.5 . . ?
O11 C8 H8B 109.5 . . ?
O11 C8 H8C 109.5 . . ?
H8A C8 H8B 109.5 . . ?
H8A C8 H8C 109.5 . . ?
H8B C8 H8C 109.5 . . ?
O11 C8' H8'A 109.5 . . ?
O11 C8' H8'B 109.5 . . ?
O11 C8' H8'C 109.5 . . ?
H8'A C8' H8'B 109.5 . . ?
H8'A C8' H8'C 109.5 . . ?
H8'B C8' H8'C 109.5 . . ?
O12 C9 H9A 109.5 . . ?
O12 C9 H9B 109.5 . . ?
O12 C9 H9C 109.5 . . ?
H9A C9 H9B 109.5 . . ?
H9A C9 H9C 109.5 . . ?
H9B C9 H9C 109.5 . . ?
O12 C9' H9'A 109.5 . . ?
O12 C9' H9'B 109.5 . . ?
O12 C9' H9'C 109.5 . . ?
H9'A C9' H9'B 109.5 . . ?
H9'A C9' H9'C 109.5 . . ?
H9'B C9' H9'C 109.5 . . ?
O13 C10 H10A 109.5 . . ?
O13 C10 H10B 109.5 . . ?
O13 C10 H10C 109.5 . . ?
H10A C10 H10B 109.5 . . ?
H10A C10 H10C 109.5 . . ?
H10B C10 H10C 109.5 . . ?
O14 C11 H11A 109.5 . . ?
O14 C11 H11B 109.5 . . ?
O14 C11 H11C 109.5 . . ?
H11A C11 H11B 109.5 . . ?
H11A C11 H11C 109.5 . . ?
H11B C11 H11C 109.5 . . ?
O15 C12 H12A 109.5 . . ?
O15 C12 H12B 109.5 . . ?
O15 C12 H12C 109.5 . . ?
H12A C12 H12B 109.5 . . ?
H12A C12 H12C 109.5 . . ?
H12B C12 H12C 109.5 . . ?
O16 C13 H13A 109.5 . . ?
O16 C13 H13B 109.5 . . ?
O16 C13 H13C 109.5 . . ?
H13A C13 H13B 109.5 . . ?
H13A C13 H13C 109.5 . . ?
H13B C13 H13C 109.5 . . ?
O16 C13' H13D 109.5 . . ?
O16 C13' H13E 109.5 . . ?
O16 C13' H13F 109.5 . . ?
H13D C13' H13E 109.5 . . ?
H13D C13' H13F 109.5 . . ?
H13E C13' H13F 109.5 . . ?
O17 C14 H14A 109.5 . . ?
O17 C14 H14B 109.5 . . ?
O17 C14 H14C 109.5 . . ?
H14A C14 H14B 109.5 . . ?
H14A C14 H14C 109.5 . . ?
H14B C14 H14C 109.5 . . ?
O18 C15 H15A 109.5 . . ?
O18 C15 H15B 109.5 . . ?
O18 C15 H15C 109.5 . . ?
H15A C15 H15B 109.5 . . ?
H15A C15 H15C 109.5 . . ?
H15B C15 H15C 109.5 . . ?
C16 N1 C20 108.7(4) . . ?
C16 N1 C24 108.4(4) . . ?
C16 N1 C28 111.3(4) . . ?
C24 N1 C20 110.9(4) . . ?
C28 N1 C20 108.2(4) . . ?
C28 N1 C24 109.2(4) . . ?
N1 C16 H16A 107.9 . . ?
N1 C16 H16B 107.9 . . ?
H16A C16 H16B 107.2 . . ?
C17 C16 N1 117.5(4) . . ?
C17 C16 H16A 107.9 . . ?
C17 C16 H16B 107.9 . . ?
C16 C17 H17A 109.6 . . ?
C16 C17 H17B 109.6 . . ?
C16 C17 C18 110.2(5) . . ?
H17A C17 H17B 108.1 . . ?
C18 C17 H17A 109.6 . . ?
C18 C17 H17B 109.6 . . ?
C17 C18 H18A 108.5 . . ?
C17 C18 H18B 108.5 . . ?
H18A C18 H18B 107.5 . . ?
C19 C18 C17 115.0(6) . . ?
C19 C18 H18A 108.5 . . ?
C19 C18 H18B 108.5 . . ?
C18 C19 H19A 109.5 . . ?
C18 C19 H19B 109.5 . . ?
C18 C19 H19C 109.5 . . ?
H19A C19 H19B 109.5 . . ?
H19A C19 H19C 109.5 . . ?
H19B C19 H19C 109.5 . . ?
N1 C20 H20A 108.0 . . ?
N1 C20 H20B 108.0 . . ?
H20A C20 H20B 107.2 . . ?
C21 C20 N1 117.4(5) . . ?
C21 C20 H20A 108.0 . . ?
C21 C20 H20B 108.0 . . ?
C20 C21 H21A 109.4 . . ?
C20 C21 H21B 109.4 . . ?
C20 C21 C22 111.0(5) . . ?
H21A C21 H21B 108.0 . . ?
C22 C21 H21A 109.4 . . ?
C22 C21 H21B 109.4 . . ?
C21 C22 H22A 109.0 . . ?
C21 C22 H22B 109.0 . . ?
H22A C22 H22B 107.8 . . ?
C23 C22 C21 113.1(7) . . ?
C23 C22 H22A 109.0 . . ?
C23 C22 H22B 109.0 . . ?
C22 C23 H23A 109.5 . . ?
C22 C23 H23B 109.5 . . ?
C22 C23 H23C 109.5 . . ?
H23A C23 H23B 109.5 . . ?
H23A C23 H23C 109.5 . . ?
H23B C23 H23C 109.5 . . ?
N1 C24 H24A 108.1 . . ?
N1 C24 H24B 108.1 . . ?
H24A C24 H24B 107.3 . . ?
C25 C24 N1 116.7(4) . . ?
C25 C24 H24A 108.1 . . ?
C25 C24 H24B 108.1 . . ?
C24 C25 H25A 109.3 . . ?
C24 C25 H25B 109.3 . . ?
H25A C25 H25B 107.9 . . ?
C26 C25 C24 111.8(6) . . ?
C26 C25 H25A 109.3 . . ?
C26 C25 H25B 109.3 . . ?
C25 C26 H26A 108.9 . . ?
C25 C26 H26B 108.9 . . ?
C25 C26 C27 113.2(7) . . ?
H26A C26 H26B 107.8 . . ?
C27 C26 H26A 108.9 . . ?
C27 C26 H26B 108.9 . . ?
C26 C27 H27A 109.5 . . ?
C26 C27 H27B 109.5 . . ?
C26 C27 H27C 109.5 . . ?
H27A C27 H27B 109.5 . . ?
H27A C27 H27C 109.5 . . ?
H27B C27 H27C 109.5 . . ?
N1 C28 H28A 108.4 . . ?
N1 C28 H28B 108.4 . . ?
N1 C28 H28C 108.7 . . ?
N1 C28 H28D 108.7 . . ?
N1 C28 C29 115.6(7) . . ?
N1 C28 C29' 114.2(9) . . ?
H28A C28 H28B 107.4 . . ?
H28C C28 H28D 107.6 . . ?
C29 C28 H28A 108.4 . . ?
C29 C28 H28B 108.4 . . ?
C29' C28 H28C 108.7 . . ?
C29' C28 H28D 108.7 . . ?
C28 C29 H29A 108.3 . . ?
C28 C29 H29B 108.3 . . ?
H29A C29 H29B 107.4 . . ?
C30 C29 C28 116.0(13) . . ?
C30 C29 H29A 108.3 . . ?
C30 C29 H29B 108.3 . . ?
C29 C30 H30A 110.2 . . ?
C29 C30 H30B 110.2 . . ?
H30A C30 H30B 108.5 . . ?
C31 C30 C29 107.4(16) . . ?
C31 C30 H30A 110.2 . . ?
C31 C30 H30B 110.2 . . ?
C30 C31 H31A 109.5 . . ?
C30 C31 H31B 109.5 . . ?
C30 C31 H31C 109.5 . . ?
H31A C31 H31B 109.5 . . ?
H31A C31 H31C 109.5 . . ?
H31B C31 H31C 109.5 . . ?
C28 C29' H29C 109.1 . . ?
C28 C29' H29D 109.1 . . ?
H29C C29' H29D 107.9 . . ?
C30' C29' C28 112.3(15) . . ?
C30' C29' H29C 109.1 . . ?
C30' C29' H29D 109.1 . . ?
C29' C30' H30C 110.6 . . ?
C29' C30' H30D 110.6 . . ?
H30C C30' H30D 108.7 . . ?
C31' C30' C29' 106(2) . . ?
C31' C30' H30C 110.6 . . ?
C31' C30' H30D 110.6 . . ?
C30' C31' H31D 109.5 . . ?
C30' C31' H31E 109.5 . . ?
C30' C31' H31F 109.5 . . ?
H31D C31' H31E 109.5 . . ?
H31D C31' H31F 109.5 . . ?
H31E C31' H31F 109.5 . . ?
C36 N2 C32 106.9(8) . . ?
C40 N2 C32 108.2(7) . . ?
C40 N2 C36 117.9(10) . . ?
C44 N2 C32 114.4(9) . . ?
C44 N2 C36 107.6(9) . . ?
C44 N2 C40 102.1(9) . . ?
N2 C32 H32A 108.8 . . ?
N2 C32 H32B 108.8 . . ?
H32A C32 H32B 107.7 . . ?
C33 C32 N2 113.8(9) . . ?
C33 C32 H32A 108.8 . . ?
C33 C32 H32B 108.8 . . ?
C32 C33 H33A 107.6 . . ?
C32 C33 H33B 107.6 . . ?
C32 C33 C34 119.0(10) . . ?
H33A C33 H33B 107.0 . . ?
C34 C33 H33A 107.6 . . ?
C34 C33 H33B 107.6 . . ?
C33 C34 H34A 111.3 . . ?
C33 C34 H34B 111.3 . . ?
H34A C34 H34B 109.2 . . ?
C35 C34 C33 102.2(11) . . ?
C35 C34 H34A 111.3 . . ?
C35 C34 H34B 111.3 . . ?
C34 C35 H35A 109.5 . . ?
C34 C35 H35B 109.5 . . ?
C34 C35 H35C 109.5 . . ?
H35A C35 H35B 109.5 . . ?
H35A C35 H35C 109.5 . . ?
H35B C35 H35C 109.5 . . ?
N2 C36 H36A 108.0 . . ?
N2 C36 H36B 108.0 . . ?
H36A C36 H36B 107.3 . . ?
C37 C36 N2 117.2(11) . . ?
C37 C36 H36A 108.0 . . ?
C37 C36 H36B 108.0 . . ?
C36 C37 H37A 106.4 . . ?
C36 C37 H37B 106.4 . . ?
H37A C37 H37B 106.5 . . ?
C38 C37 C36 123.7(16) . . ?
C38 C37 H37A 106.4 . . ?
C38 C37 H37B 106.4 . . ?
C37 C38 H38A 109.1 . . ?
C37 C38 H38B 109.1 . . ?
C37 C38 C39 112.6(16) . . ?
H38A C38 H38B 107.8 . . ?
C39 C38 H38A 109.1 . . ?
C39 C38 H38B 109.1 . . ?
C38 C39 H39A 109.5 . . ?
C38 C39 H39B 109.5 . . ?
C38 C39 H39C 109.5 . . ?
H39A C39 H39B 109.5 . . ?
H39A C39 H39C 109.5 . . ?
H39B C39 H39C 109.5 . . ?
N2 C40 H40A 108.6 . . ?
N2 C40 H40B 108.6 . . ?
H40A C40 H40B 107.6 . . ?
C41 C40 N2 114.5(8) . . ?
C41 C40 H40A 108.6 . . ?
C41 C40 H40B 108.6 . . ?
C40 C41 H41A 107.9 . . ?
C40 C41 H41B 107.9 . . ?
H41A C41 H41B 107.2 . . ?
C42 C41 C40 117.5(11) . . ?
C42 C41 H41A 107.9 . . ?
C42 C41 H41B 107.9 . . ?
C41 C42 H42A 112.0 . . ?
C41 C42 H42B 112.0 . . ?
C41 C42 C43 99.0(14) . . ?
H42A C42 H42B 109.6 . . ?
C43 C42 H42A 112.0 . . ?
C43 C42 H42B 112.0 . . ?
C42 C43 H43A 109.5 . . ?
C42 C43 H43B 109.5 . . ?
C42 C43 H43C 109.5 . . ?
H43A C43 H43B 109.5 . . ?
H43A C43 H43C 109.5 . . ?
H43B C43 H43C 109.5 . . ?
N2 C44 H44A 107.5 . . ?
N2 C44 H44B 107.5 . . ?
N2 C44 C45 119.3(10) . . ?
H44A C44 H44B 107.0 . . ?
C45 C44 H44A 107.5 . . ?
C45 C44 H44B 107.5 . . ?
C44 C45 H45A 108.7 . . ?
C44 C45 H45B 108.7 . . ?
H45A C45 H45B 107.6 . . ?
C46 C45 C44 114.3(12) . . ?
C46 C45 H45A 108.7 . . ?
C46 C45 H45B 108.7 . . ?
C45 C46 H46A 107.4 . . ?
C45 C46 H46B 107.4 . . ?
C45 C46 C47 119.6(17) . . ?
H46A C46 H46B 106.9 . . ?
C47 C46 H46A 107.4 . . ?
C47 C46 H46B 107.4 . . ?
C46 C47 H47A 109.5 . . ?
C46 C47 H47B 109.5 . . ?
C46 C47 H47C 109.5 . . ?
H47A C47 H47B 109.5 . . ?
H47A C47 H47C 109.5 . . ?
H47B C47 H47C 109.5 . . ?
C32' N2' C36' 103.3(14) . . ?
C40' N2' C32' 109.3(12) . . ?
C40' N2' C36' 115.5(16) . . ?
C40' N2' C44' 110.1(13) . . ?
C44' N2' C32' 113.4(15) . . ?
C44' N2' C36' 105.1(14) . . ?
N2' C32' H32C 106.9 . . ?
N2' C32' H32D 106.9 . . ?
N2' C32' C33' 121.8(15) . . ?
H32C C32' H32D 106.7 . . ?
C33' C32' H32C 106.9 . . ?
C33' C32' H32D 106.9 . . ?
C32' C33' H33C 108.9 . . ?
C32' C33' H33D 108.9 . . ?
C32' C33' C34' 113.4(16) . . ?
H33C C33' H33D 107.7 . . ?
C34' C33' H33C 108.9 . . ?
C34' C33' H33D 108.9 . . ?
C33' C34' H34C 111.8 . . ?
C33' C34' H34D 111.8 . . ?
H34C C34' H34D 109.5 . . ?
C35' C34' C33' 99.9(19) . . ?
C35' C34' H34C 111.8 . . ?
C35' C34' H34D 111.8 . . ?
C34' C35' H35D 109.5 . . ?
C34' C35' H35E 109.5 . . ?
C34' C35' H35F 109.5 . . ?
H35D C35' H35E 109.5 . . ?
H35D C35' H35F 109.5 . . ?
H35E C35' H35F 109.5 . . ?
N2' C36' H36C 109.3 . . ?
N2' C36' H36D 109.3 . . ?
H36C C36' H36D 108.0 . . ?
C37' C36' N2' 111.6(17) . . ?
C37' C36' H36C 109.3 . . ?
C37' C36' H36D 109.3 . . ?
C36' C37' H37C 111.8 . . ?
C36' C37' H37D 111.8 . . ?
H37C C37' H37D 109.5 . . ?
C38' C37' C36' 100.0(17) . . ?
C38' C37' H37C 111.8 . . ?
C38' C37' H37D 111.8 . . ?
C37' C38' H38C 109.9 . . ?
C37' C38' H38D 109.9 . . ?
C37' C38' C39' 109(2) . . ?
H38C C38' H38D 108.3 . . ?
C39' C38' H38C 109.9 . . ?
C39' C38' H38D 109.9 . . ?
C38' C39' H39D 109.5 . . ?
C38' C39' H39E 109.5 . . ?
C38' C39' H39F 109.5 . . ?
H39D C39' H39E 109.5 . . ?
H39D C39' H39F 109.5 . . ?
H39E C39' H39F 109.5 . . ?
N2' C40' H40C 108.4 . . ?
N2' C40' H40D 108.4 . . ?
H40C C40' H40D 107.5 . . ?
C41' C40' N2' 115.5(15) . . ?
C41' C40' H40C 108.4 . . ?
C41' C40' H40D 108.4 . . ?
C40' C41' H41C 109.6 . . ?
C40' C41' H41D 109.6 . . ?
C40' C41' C42' 110(2) . . ?
H41C C41' H41D 108.1 . . ?
C42' C41' H41C 109.6 . . ?
C42' C41' H41D 109.6 . . ?
C41' C42' H42C 110.4 . . ?
C41' C42' H42D 110.4 . . ?
C41' C42' C43' 107(2) . . ?
H42C C42' H42D 108.6 . . ?
C43' C42' H42C 110.4 . . ?
C43' C42' H42D 110.4 . . ?
C42' C43' H43D 109.5 . . ?
C42' C43' H43E 109.5 . . ?
C42' C43' H43F 109.5 . . ?
H43D C43' H43E 109.5 . . ?
H43D C43' H43F 109.5 . . ?
H43E C43' H43F 109.5 . . ?
N2' C44' H44C 109.0 . . ?
N2' C44' H44D 109.0 . . ?
N2' C44' C45' 113.1(16) . . ?
H44C C44' H44D 107.8 . . ?
C45' C44' H44C 109.0 . . ?
C45' C44' H44D 109.0 . . ?
C44' C45' H45C 108.6 . . ?
C44' C45' H45D 108.6 . . ?
H45C C45' H45D 107.6 . . ?
C46' C45' C44' 115(2) . . ?
C46' C45' H45C 108.6 . . ?
C46' C45' H45D 108.6 . . ?
C45' C46' H46C 108.3 . . ?
C45' C46' H46D 108.3 . . ?
C45' C46' C47' 116(2) . . ?
H46C C46' H46D 107.4 . . ?
C47' C46' H46C 108.3 . . ?
C47' C46' H46D 108.3 . . ?
C46' C47' H47D 109.5 . . ?
C46' C47' H47E 109.5 . . ?
C46' C47' H47F 109.5 . . ?
H47D C47' H47E 109.5 . . ?
H47D C47' H47F 109.5 . . ?
H47E C47' H47F 109.5 . . ?

loop_
_geom_bond_atom_site_label_1
_geom_bond_atom_site_label_2
_geom_bond_distance
_geom_bond_site_symmetry_2
_geom_bond_publ_flag
V1 O1 1.929(4) . ?
V1 O7 1.988(3) . ?
V1 O8 1.983(4) . ?
V1 O9 1.993(3) . ?
V1 O10 1.987(4) . ?
V1 O19 2.138(3) . ?
V2 O2 1.611(4) . ?
V2 O7 1.985(4) . ?
V2 O11 2.008(4) . ?
V2 O14 1.999(4) . ?
V2 O15 1.997(4) . ?
V2 O19 2.292(3) . ?
V3 O3 1.605(4) . ?
V3 O8 1.978(4) . ?
V3 O11 1.998(4) . ?
V3 O12 2.005(4) . ?
V3 O16 2.005(5) . ?
V3 O19 2.293(3) . ?
V4 O4 1.609(4) . ?
V4 O9 1.978(4) . ?
V4 O12 1.993(4) . ?
V4 O13 1.995(4) . ?
V4 O17 2.004(4) . ?
V4 O19 2.333(3) . ?
V5 O5 1.609(4) . ?
V5 O10 1.985(4) . ?
V5 O13 1.993(4) . ?
V5 O14 1.991(4) . ?
V5 O18 2.017(4) . ?
V5 O19 2.360(3) . ?
V6 O6 1.616(5) . ?
V6 O15 1.983(4) . ?
V6 O16 1.994(4) . ?
V6 O17 1.998(4) . ?
V6 O18 2.012(4) . ?
V6 O19 2.339(3) . ?
O1 Si1 1.594(5) . ?
O1 Si1' 1.596(8) . ?
O7 C4 1.415(11) . ?
O7 C4' 1.424(12) . ?
O8 C5 1.418(13) . ?
O8 C5' 1.417(12) . ?
O9 C6 1.404(10) . ?
O9 C6' 1.425(10) . ?
O10 C7 1.448(12) . ?
O10 C7' 1.444(9) . ?
O11 C8 1.459(10) . ?
O11 C8' 1.447(11) . ?
O12 C9 1.381(8) . ?
O12 C9' 1.385(9) . ?
O13 C10 1.525(9) . ?
O14 C11 1.416(7) . ?
O15 C12 1.387(9) . ?
O16 C13 1.402(11) . ?
O16 C13' 1.408(10) . ?
O17 C14 1.433(8) . ?
O18 C15 1.453(7) . ?
Si1 C1 1.874(9) . ?
Si1 C2 1.869(8) . ?
Si1 C3 1.856(7) . ?
C1 H1A 0.9600 . ?
C1 H1B 0.9600 . ?
C1 H1C 0.9600 . ?
C2 H2A 0.9600 . ?
C2 H2B 0.9600 . ?
C2 H2C 0.9600 . ?
C3 H3AA 0.9600 . ?
C3 H3AB 0.9600 . ?
C3 H3AC 0.9600 . ?
C3 H3BD 0.9600 . ?
C3 H3BE 0.9600 . ?
C3 H3BF 0.9600 . ?
C3 Si1' 1.898(14) . ?
Si1' C1' 1.866(10) . ?
Si1' C2' 1.870(10) . ?
C1' H1'A 0.9600 . ?
C1' H1'B 0.9600 . ?
C1' H1'C 0.9600 . ?
C2' H2'A 0.9600 . ?
C2' H2'B 0.9600 . ?
C2' H2'C 0.9600 . ?
C4 H4A 0.9600 . ?
C4 H4B 0.9600 . ?
C4 H4C 0.9600 . ?
C4' H4'A 0.9600 . ?
C4' H4'B 0.9600 . ?
C4' H4'C 0.9600 . ?
C5 H5A 0.9600 . ?
C5 H5B 0.9600 . ?
C5 H5C 0.9600 . ?
C5' H5'A 0.9600 . ?
C5' H5'B 0.9600 . ?
C5' H5'C 0.9600 . ?
C6 H6A 0.9600 . ?
C6 H6B 0.9600 . ?
C6 H6C 0.9600 . ?
C6' H6'A 0.9600 . ?
C6' H6'B 0.9600 . ?
C6' H6'C 0.9600 . ?
C7 H7A 0.9600 . ?
C7 H7B 0.9600 . ?
C7 H7C 0.9600 . ?
C7' H7'A 0.9600 . ?
C7' H7'B 0.9600 . ?
C7' H7'C 0.9600 . ?
C8 H8A 0.9600 . ?
C8 H8B 0.9600 . ?
C8 H8C 0.9600 . ?
C8' H8'A 0.9600 . ?
C8' H8'B 0.9600 . ?
C8' H8'C 0.9600 . ?
C9 H9A 0.9600 . ?
C9 H9B 0.9600 . ?
C9 H9C 0.9600 . ?
C9' H9'A 0.9600 . ?
C9' H9'B 0.9600 . ?
C9' H9'C 0.9600 . ?
C10 H10A 0.9600 . ?
C10 H10B 0.9600 . ?
C10 H10C 0.9600 . ?
C11 H11A 0.9600 . ?
C11 H11B 0.9600 . ?
C11 H11C 0.9600 . ?
C12 H12A 0.9600 . ?
C12 H12B 0.9600 . ?
C12 H12C 0.9600 . ?
C13 H13A 0.9600 . ?
C13 H13B 0.9600 . ?
C13 H13C 0.9600 . ?
C13' H13D 0.9600 . ?
C13' H13E 0.9600 . ?
C13' H13F 0.9600 . ?
C14 H14A 0.9600 . ?
C14 H14B 0.9600 . ?
C14 H14C 0.9600 . ?
C15 H15A 0.9600 . ?
C15 H15B 0.9600 . ?
C15 H15C 0.9600 . ?
N1 C16 1.504(6) . ?
N1 C20 1.525(6) . ?
N1 C24 1.512(6) . ?
N1 C28 1.507(6) . ?
C16 H16A 0.9700 . ?
C16 H16B 0.9700 . ?
C16 C17 1.496(7) . ?
C17 H17A 0.9700 . ?
C17 H17B 0.9700 . ?
C17 C18 1.515(8) . ?
C18 H18A 0.9700 . ?
C18 H18B 0.9700 . ?
C18 C19 1.503(10) . ?
C19 H19A 0.9600 . ?
C19 H19B 0.9600 . ?
C19 H19C 0.9600 . ?
C20 H20A 0.9700 . ?
C20 H20B 0.9700 . ?
C20 C21 1.491(8) . ?
C21 H21A 0.9700 . ?
C21 H21B 0.9700 . ?
C21 C22 1.513(8) . ?
C22 H22A 0.9700 . ?
C22 H22B 0.9700 . ?
C22 C23 1.490(11) . ?
C23 H23A 0.9600 . ?
C23 H23B 0.9600 . ?
C23 H23C 0.9600 . ?
C24 H24A 0.9700 . ?
C24 H24B 0.9700 . ?
C24 C25 1.506(7) . ?
C25 H25A 0.9700 . ?
C25 H25B 0.9700 . ?
C25 C26 1.495(9) . ?
C26 H26A 0.9700 . ?
C26 H26B 0.9700 . ?
C26 C27 1.510(10) . ?
C27 H27A 0.9600 . ?
C27 H27B 0.9600 . ?
C27 H27C 0.9600 . ?
C28 H28A 0.9700 . ?
C28 H28B 0.9700 . ?
C28 H28C 0.9700 . ?
C28 H28D 0.9700 . ?
C28 C29 1.533(11) . ?
C28 C29' 1.532(12) . ?
C29 H29A 0.9700 . ?
C29 H29B 0.9700 . ?
C29 C30 1.511(15) . ?
C30 H30A 0.9700 . ?
C30 H30B 0.9700 . ?
C30 C31 1.473(12) . ?
C31 H31A 0.9600 . ?
C31 H31B 0.9600 . ?
C31 H31C 0.9600 . ?
C29' H29C 0.9700 . ?
C29' H29D 0.9700 . ?
C29' C30' 1.514(16) . ?
C30' H30C 0.9700 . ?
C30' H30D 0.9700 . ?
C30' C31' 1.487(14) . ?
C31' H31D 0.9600 . ?
C31' H31E 0.9600 . ?
C31' H31F 0.9600 . ?
N2 C32 1.502(7) . ?
N2 C36 1.499(8) . ?
N2 C40 1.496(7) . ?
N2 C44 1.487(8) . ?
C32 H32A 0.9700 . ?
C32 H32B 0.9700 . ?
C32 C33 1.493(13) . ?
C33 H33A 0.9700 . ?
C33 H33B 0.9700 . ?
C33 C34 1.558(13) . ?
C34 H34A 0.9700 . ?
C34 H34B 0.9700 . ?
C34 C35 1.541(14) . ?
C35 H35A 0.9600 . ?
C35 H35B 0.9600 . ?
C35 H35C 0.9600 . ?
C36 H36A 0.9700 . ?
C36 H36B 0.9700 . ?
C36 C37 1.428(17) . ?
C37 H37A 0.9700 . ?
C37 H37B 0.9700 . ?
C37 C38 1.39(2) . ?
C38 H38A 0.9700 . ?
C38 H38B 0.9700 . ?
C38 C39 1.52(2) . ?
C39 H39A 0.9600 . ?
C39 H39B 0.9600 . ?
C39 H39C 0.9600 . ?
C40 H40A 0.9700 . ?
C40 H40B 0.9700 . ?
C40 C41 1.484(13) . ?
C41 H41A 0.9700 . ?
C41 H41B 0.9700 . ?
C41 C42 1.483(15) . ?
C42 H42A 0.9700 . ?
C42 H42B 0.9700 . ?
C42 C43 1.56(2) . ?
C43 H43A 0.9600 . ?
C43 H43B 0.9600 . ?
C43 H43C 0.9600 . ?
C44 H44A 0.9700 . ?
C44 H44B 0.9700 . ?
C44 C45 1.526(14) . ?
C45 H45A 0.9700 . ?
C45 H45B 0.9700 . ?
C45 C46 1.429(18) . ?
C46 H46A 0.9700 . ?
C46 H46B 0.9700 . ?
C46 C47 1.511(19) . ?
C47 H47A 0.9600 . ?
C47 H47B 0.9600 . ?
C47 H47C 0.9600 . ?
N2' C32' 1.491(8) . ?
N2' C36' 1.495(8) . ?
N2' C40' 1.486(8) . ?
N2' C44' 1.488(8) . ?
C32' H32C 0.9700 . ?
C32' H32D 0.9700 . ?
C32' C33' 1.499(15) . ?
C33' H33C 0.9700 . ?
C33' H33D 0.9700 . ?
C33' C34' 1.588(16) . ?
C34' H34C 0.9700 . ?
C34' H34D 0.9700 . ?
C34' C35' 1.558(19) . ?
C35' H35D 0.9600 . ?
C35' H35E 0.9600 . ?
C35' H35F 0.9600 . ?
C36' H36C 0.9700 . ?
C36' H36D 0.9700 . ?
C36' C37' 1.441(19) . ?
C37' H37C 0.9700 . ?
C37' H37D 0.9700 . ?
C37' C38' 1.42(2) . ?
C38' H38C 0.9700 . ?
C38' H38D 0.9700 . ?
C38' C39' 1.52(2) . ?
C39' H39D 0.9600 . ?
C39' H39E 0.9600 . ?
C39' H39F 0.9600 . ?
C40' H40C 0.9700 . ?
C40' H40D 0.9700 . ?
C40' C41' 1.480(18) . ?
C41' H41C 0.9700 . ?
C41' H41D 0.9700 . ?
C41' C42' 1.50(2) . ?
C42' H42C 0.9700 . ?
C42' H42D 0.9700 . ?
C42' C43' 1.57(2) . ?
C43' H43D 0.9600 . ?
C43' H43E 0.9600 . ?
C43' H43F 0.9600 . ?
C44' H44C 0.9700 . ?
C44' H44D 0.9700 . ?
C44' C45' 1.548(19) . ?
C45' H45C 0.9700 . ?
C45' H45D 0.9700 . ?
C45' C46' 1.43(2) . ?
C46' H46C 0.9700 . ?
C46' H46D 0.9700 . ?
C46' C47' 1.52(2) . ?
C47' H47D 0.9600 . ?
C47' H47E 0.9600 . ?
C47' H47F 0.9600 . ?

loop_
_geom_torsion_atom_site_label_1
_geom_torsion_atom_site_label_2
_geom_torsion_atom_site_label_3
_geom_torsion_atom_site_label_4
_geom_torsion
_geom_torsion_site_symmetry_1
_geom_torsion_site_symmetry_2
_geom_torsion_site_symmetry_3
_geom_torsion_site_symmetry_4
_geom_torsion_publ_flag
V1 O1 Si1' C3 -119.7(10) . . . . ?
V1 O1 Si1' C1' 28(3) . . . . ?
V1 O1 Si1' C2' 141.1(17) . . . . ?
N1 C16 C17 C18 179.1(5) . . . . ?
N1 C20 C21 C22 178.1(5) . . . . ?
N1 C24 C25 C26 -177.1(5) . . . . ?
N1 C28 C29 C30 160.1(18) . . . . ?
N1 C28 C29' C30' -154(2) . . . . ?
C16 N1 C20 C21 -67.2(6) . . . . ?
C16 N1 C24 C25 172.7(4) . . . . ?
C16 N1 C28 C29 -55.1(19) . . . . ?
C16 N1 C28 C29' -58(2) . . . . ?
C16 C17 C18 C19 173.1(6) . . . . ?
C20 N1 C16 C17 -175.7(5) . . . . ?
C20 N1 C24 C25 53.4(5) . . . . ?
C20 N1 C28 C29 64.3(19) . . . . ?
C20 N1 C28 C29' 61(2) . . . . ?
C20 C21 C22 C23 -179.2(6) . . . . ?
C24 N1 C16 C17 63.6(6) . . . . ?
C24 N1 C20 C21 51.9(6) . . . . ?
C24 N1 C28 C29 -174.9(18) . . . . ?
C24 N1 C28 C29' -178(2) . . . . ?
C24 C25 C26 C27 -176.6(6) . . . . ?
C28 N1 C16 C17 -56.6(6) . . . . ?
C28 N1 C20 C21 171.7(5) . . . . ?
C28 N1 C24 C25 -65.8(5) . . . . ?
C28 C29 C30 C31 63(3) . . . . ?
C28 C29' C30' C31' -66(4) . . . . ?
N2 C32 C33 C34 -159.6(11) . . . . ?
N2 C36 C37 C38 169.9(17) . . . . ?
N2 C40 C41 C42 172.1(15) . . . . ?
N2 C44 C45 C46 164.9(17) . . . . ?
C32 N2 C36 C37 57.6(15) . . . . ?
C32 N2 C40 C41 -174.0(14) . . . . ?
C32 N2 C44 C45 48.6(15) . . . . ?
C32 C33 C34 C35 -74.4(16) . . . . ?
C36 N2 C32 C33 178.3(11) . . . . ?
C36 N2 C40 C41 -52.7(18) . . . . ?
C36 N2 C44 C45 -69.9(14) . . . . ?
C36 C37 C38 C39 59(3) . . . . ?
C40 N2 C32 C33 -53.8(15) . . . . ?
C40 N2 C36 C37 -64.4(16) . . . . ?
C40 N2 C44 C45 165.3(12) . . . . ?
C40 C41 C42 C43 106(2) . . . . ?
C44 N2 C32 C33 59.3(13) . . . . ?
C44 N2 C36 C37 -179.1(12) . . . . ?
C44 N2 C40 C41 64.9(16) . . . . ?
C44 C45 C46 C47 179(2) . . . . ?
N2' C32' C33' C34' -135(2) . . . . ?
N2' C36' C37' C38' 122(2) . . . . ?
N2' C40' C41' C42' 175.6(19) . . . . ?
N2' C44' C45' C46' 171(3) . . . . ?
C32' N2' C36' C37' 161.0(16) . . . . ?
C32' N2' C40' C41' -64(2) . . . . ?
C32' N2' C44' C45' -60(2) . . . . ?
C32' C33' C34' C35' 90(3) . . . . ?
C36' N2' C32' C33' 60(2) . . . . ?
C36' N2' C40' C41' 52(2) . . . . ?
C36' N2' C44' C45' -172.3(17) . . . . ?
C36' C37' C38' C39' 119(3) . . . . ?
C40' N2' C32' C33' -177(2) . . . . ?
C40' N2' C36' C37' 42(2) . . . . ?
C40' N2' C44' C45' 63(2) . . . . ?
C40' C41' C42' C43' 93(3) . . . . ?
C44' N2' C32' C33' -54(3) . . . . ?
C44' N2' C36' C37' -79.8(18) . . . . ?
C44' N2' C40' C41' 170.9(19) . . . . ?
C44' C45' C46' C47' 168(3) . . . . ?
